data_7011888
loop_
_publ_author_name
'Hodgson, Margaret J.'
'Healy, Peter C.'
'Williams, Michael L.'
'Arnold, Dennis P.'

_publ_section_title
;
 Peripherally-metallated porphyrins: preparations, spectroscopic
 properties and structural studies of trans-[PtBr(MDPP)(PPh3)2](DPP =
 dianion of 5,15-diphenylporphyrin, M = MnCl, Co, Ni, Zn) and related
 meso-\h1-organoplatinum porphyrins
;
_journal_issue 23
_journal_name_full 'Journal of the Chemical Society, Dalton Transactions'
_journal_page_first 4497
_journal_paper_doi 10.1039/b205295b
_journal_year 2002
_chemical_formula_sum 'C68.5 H50 Br Cl N4 P2 Pt Zn'
_chemical_formula_weight 1366.95
_space_group_IT_number 4
_symmetry_cell_setting monoclinic
_symmetry_Int_Tables_number 4
_symmetry_space_group_name_Hall 'P 2yb'
_symmetry_space_group_name_H-M 'P 1 21 1'
_cell_angle_alpha 90
_cell_angle_beta 90.75(3)
_cell_angle_gamma 90
_cell_formula_units_Z 4
_cell_length_a 13.386(6)
_cell_length_b 29.890(7)
_cell_length_c 14.523(5)
_cell_measurement_reflns_used 25
_cell_measurement_temperature 293.2
_cell_measurement_theta_max 13.6
_cell_measurement_theta_min 10.6
_cell_volume 5810(4)
_computing_cell_refinement 'MSC/AFC Diffractometer Control'
_computing_data_collection 'MSC/AFC Diffractometer Control'
_computing_data_reduction 'teXsan for Windows version 1.06 (MSC, 1997-2001)'
_computing_publication_material 'teXsan for Windows version 1.06 (MSC, 1997-2001)'
_computing_structure_refinement 'teXsan for Windows version 1.06 (MSC, 1997-2001)'
_computing_structure_solution
;
SIR92 (Altomare, et. al. 1994)
;
_diffrn_ambient_temperature 293.2
_diffrn_measurement_device 'Rigaku AFC7R'
_diffrn_measurement_method \w-2\q
_diffrn_orient_matrix_UB_11 0.00336
_diffrn_orient_matrix_UB_12 0.02503
_diffrn_orient_matrix_UB_13 -0.04557
_diffrn_orient_matrix_UB_21 0.00625
_diffrn_orient_matrix_UB_22 0.02200
_diffrn_orient_matrix_UB_23 0.05154
_diffrn_orient_matrix_UB_31 0.07434
_diffrn_orient_matrix_UB_32 -0.00298
_diffrn_orient_matrix_UB_33 -0.00227
_diffrn_radiation_detector 'scintillation counter'
_diffrn_radiation_monochromator graphite
_diffrn_radiation_source 'Rigaku rotating anode'
_diffrn_radiation_type 'Mo K\a'
_diffrn_radiation_wavelength 0.7107
_diffrn_reflns_av_R_equivalents 0.03510
_diffrn_reflns_av_sigmaI/netI 0.100
_diffrn_reflns_limit_h_max 14
_diffrn_reflns_limit_h_min 0
_diffrn_reflns_limit_k_max 32
_diffrn_reflns_limit_k_min 0
_diffrn_reflns_limit_l_max 16
_diffrn_reflns_limit_l_min -16
_diffrn_reflns_number 10676
_diffrn_reflns_reduction_process 'Lp corrections applied'
_diffrn_reflns_theta_max 25.03
_diffrn_reflns_theta_min 2.55
_diffrn_standards_decay_% -4.36
_diffrn_standards_interval_count 150
_diffrn_standards_number 2
_exptl_absorpt_coefficient_mu 3.645
_exptl_absorpt_correction_T_max 0.583
_exptl_absorpt_correction_T_min 0.491
_exptl_absorpt_correction_type
;
\y scans (North,Phillips & Matthews, 1968)
;
_exptl_crystal_colour black
_exptl_crystal_density_diffrn 1.563
_exptl_crystal_density_meas ?
_exptl_crystal_description needle
_exptl_crystal_F_000 2716.00
_exptl_crystal_size_max 0.60
_exptl_crystal_size_mid 0.20
_exptl_crystal_size_min 0.15
_refine_diff_density_max 2.78
_refine_diff_density_min -0.64
_refine_ls_abs_structure_Flack 0.0002(1)
_refine_ls_extinction_method none
_refine_ls_goodness_of_fit_all 1.502
_refine_ls_goodness_of_fit_ref 1.720
_refine_ls_hydrogen_treatment noref
_refine_ls_matrix_type full
_refine_ls_number_constraints 0
_refine_ls_number_parameters 1413
_refine_ls_number_reflns 6730
_refine_ls_number_restraints 0
_refine_ls_R_factor_all 0.0973
_refine_ls_R_factor_gt 0.0430
_refine_ls_shift/su_max 0.3700
_refine_ls_shift/su_mean 0.0244
_refine_ls_structure_factor_coef F
_refine_ls_weighting_details 'w = 1/[\s^2^(Fo) + 0.00000|Fo|^2^]'
_refine_ls_weighting_scheme sigma
_refine_ls_wR_factor_all 0.0470
_refine_ls_wR_factor_ref 0.0420
_reflns_number_gt 6730
_reflns_number_total 10225
_reflns_threshold_expression I>2.00\s(I)
_cod_data_source_file b205295b.txt
_cod_data_source_block '_419da07_17'
_cod_original_cell_volume 5810(3)
_cod_original_sg_symbol_H-M 'P 21       '
_cod_original_formula_sum 'C68.50 H50 Br Cl N4 P2 Pt Zn '
_cod_database_code 7011888

loop_
_symmetry_equiv_pos_as_xyz
'   +x,   +y,   +z'
'   -x,1/2+y,   -z'

loop_
_atom_site_label
_atom_site_fract_x
_atom_site_fract_y
_atom_site_fract_z
_atom_site_U_iso_or_equiv
_atom_site_occupancy
_atom_site_refinement_flags
_atom_site_adp_type
_atom_site_calc_flag
_atom_site_calc_attached_atom
Pt1 0.49765(4) 0.2828 0.77990(4) 0.0345(2) 1.000 . Uani d ?
Pt2 -0.22804(4) 0.20403(2) 0.23739(4) 0.0350(2) 1.000 . Uani d ?
Br1 0.6427(1) 0.23863(6) 0.8449(1) 0.0548(6) 1.000 . Uani d ?
Br2 -0.3706(1) 0.25018(6) 0.1736(1) 0.0556(6) 1.000 . Uani d ?
Zn1 0.1991(1) 0.38720(6) 0.6354(1) 0.0388(5) 1.000 . Uani d ?
Zn2 0.0648(1) 0.09506(6) 0.3805(1) 0.0380(5) 1.000 . Uani d ?
Cl1 0.351(1) 0.4890(5) 0.272(1) 0.35(1) 1.000 . Uani d ?
Cl2 0.494(1) 0.4667(4) 0.142(1) 0.41(1) 1.000 . Uani d ?
P1 0.3945(3) 0.2214(1) 0.7876(3) 0.038(1) 1.000 . Uani d ?
P2 0.5998(3) 0.3455(1) 0.7683(3) 0.038(1) 1.000 . Uani d ?
P3 -0.1215(3) 0.2653(1) 0.2268(3) 0.041(1) 1.000 . Uani d ?
P4 -0.3332(3) 0.1427(1) 0.2458(3) 0.039(1) 1.000 . Uani d ?
N1 0.2486(8) 0.3724(4) 0.7651(9) 0.037(4) 1.000 . Uani d ?
N2 0.3069(9) 0.3491(4) 0.5818(8) 0.042(4) 1.000 . Uani d ?
N3 0.1491(9) 0.4027(4) 0.5045(8) 0.044(4) 1.000 . Uani d ?
N4 0.0848(8) 0.4225(4) 0.6884(8) 0.039(4) 1.000 . Uani d ?
N5 0.0236(8) 0.1142(4) 0.2513(8) 0.038(4) 1.000 . Uani d ?
N6 -0.0456(8) 0.1347(4) 0.4337(8) 0.039(4) 1.000 . Uani d ?
N7 0.1060(9) 0.0755(4) 0.5107(9) 0.053(4) 1.000 . Uani d ?
N8 0.1824(8) 0.0610(4) 0.3274(9) 0.040(4) 1.000 . Uani d ?
C1 0.217(1) 0.3928(6) 0.846(1) 0.051(5) 1.000 . Uani d ?
C2 0.274(1) 0.3772(6) 0.919(1) 0.047(6) 1.000 . Uani d ?
C3 0.343(1) 0.3476(6) 0.884(1) 0.046(5) 1.000 . Uani d ?
C4 0.330(1) 0.3443(5) 0.787(1) 0.039(5) 1.000 . Uani d ?
C5 0.3872(9) 0.3185(5) 0.7256(9) 0.027(4) 1.000 . Uani d ?
C6 0.372(1) 0.3222(5) 0.632(1) 0.035(5) 1.000 . Uani d ?
C7 0.429(1) 0.2956(6) 0.570(1) 0.058(6) 1.000 . Uani d ?
C8 0.402(1) 0.3097(5) 0.483(1) 0.050(5) 1.000 . Uani d ?
C9 0.329(1) 0.3430(5) 0.490(1) 0.037(4) 1.000 . Uani d ?
C10 0.281(1) 0.3652(5) 0.417(1) 0.044(5) 1.000 . Uani d ?
C11 0.199(1) 0.3925(5) 0.422(1) 0.050(5) 1.000 . Uani d ?
C12 0.145(1) 0.4153(7) 0.348(1) 0.066(6) 1.000 . Uani d ?
C13 0.065(1) 0.4355(7) 0.385(1) 0.065(6) 1.000 . Uani d ?
C14 0.065(1) 0.4270(6) 0.482(1) 0.055(6) 1.000 . Uani d ?
C15 -0.003(1) 0.4433(6) 0.546(1) 0.057(6) 1.000 . Uani d ?
C16 0.006(1) 0.4422(5) 0.639(1) 0.047(5) 1.000 . Uani d ?
C17 -0.063(1) 0.4615(6) 0.705(2) 0.065(7) 1.000 . Uani d ?
C18 -0.022(1) 0.4563(6) 0.788(1) 0.054(6) 1.000 . Uani d ?
C19 0.067(1) 0.4344(5) 0.782(1) 0.043(5) 1.000 . Uani d ?
C20 0.133(1) 0.4218(5) 0.852(1) 0.038(5) 1.000 . Uani d ?
C21 0.064(1) 0.0989(5) 0.1696(9) 0.036(4) 1.000 . Uani d ?
C22 0.004(1) 0.1172(5) 0.091(1) 0.042(5) 1.000 . Uani d ?
C23 -0.065(1) 0.1445(5) 0.130(1) 0.044(5) 1.000 . Uani d ?
C24 -0.054(1) 0.1427(5) 0.229(1) 0.033(5) 1.000 . Uani d ?
C25 -0.117(1) 0.1653(5) 0.289(1) 0.039(5) 1.000 . Uani d ?
C26 -0.108(1) 0.1629(5) 0.387(1) 0.038(5) 1.000 . Uani d ?
C27 -0.164(1) 0.1865(5) 0.451(1) 0.039(5) 1.000 . Uani d ?
C28 -0.143(1) 0.1705(6) 0.537(1) 0.054(5) 1.000 . Uani d ?
C29 -0.067(1) 0.1372(6) 0.527(1) 0.050(5) 1.000 . Uani d ?
C30 -0.023(1) 0.1127(6) 0.603(1) 0.048(5) 1.000 . Uani d ?
C31 0.056(1) 0.0847(5) 0.593(1) 0.051(5) 1.000 . Uani d ?
C32 0.104(1) 0.0615(7) 0.667(1) 0.072(7) 1.000 . Uani d ?
C33 0.181(1) 0.0383(7) 0.631(1) 0.076(7) 1.000 . Uani d ?
C34 0.182(1) 0.0470(6) 0.533(1) 0.061(6) 1.000 . Uani d ?
C35 0.249(1) 0.0309(5) 0.472(1) 0.053(5) 1.000 . Uani d ?
C36 0.253(1) 0.0365(6) 0.377(1) 0.040(5) 1.000 . Uani d ?
C37 0.321(1) 0.0174(6) 0.314(1) 0.050(5) 1.000 . Uani d ?
C38 0.292(1) 0.0255(6) 0.230(1) 0.046(5) 1.000 . Uani d ?
C39 0.202(1) 0.0563(5) 0.235(1) 0.040(5) 1.000 . Uani d ?
C40 0.146(1) 0.0725(5) 0.162(1) 0.038(5) 1.000 . Uani d ?
C41 0.372(2) 0.464(1) 0.170(4) 0.24(2) 1.000 . Uani d ?
C101 0.323(1) 0.3562(6) 0.320(1) 0.054(6) 1.000 . Uani d ?
C102 0.423(1) 0.3649(6) 0.304(1) 0.058(6) 1.000 . Uani d ?
C103 0.465(1) 0.3532(6) 0.222(1) 0.070(6) 1.000 . Uani d ?
C104 0.405(2) 0.3345(8) 0.153(1) 0.088(8) 1.000 . Uani d ?
C105 0.303(2) 0.3260(8) 0.173(2) 0.087(8) 1.000 . Uani d ?
C106 0.264(1) 0.3369(7) 0.253(1) 0.055(6) 1.000 . Uani d ?
C111 0.278(1) 0.2224(5) 0.719(1) 0.037(5) 1.000 . Uani d ?
C112 0.202(1) 0.2529(5) 0.747(1) 0.054(6) 1.000 . Uani d ?
C113 0.113(1) 0.2534(6) 0.700(1) 0.068(7) 1.000 . Uani d ?
C114 0.099(1) 0.2261(7) 0.623(1) 0.069(7) 1.000 . Uani d ?
C115 0.171(1) 0.1976(8) 0.597(1) 0.067(7) 1.000 . Uani d ?
C116 0.261(1) 0.1952(6) 0.644(1) 0.058(6) 1.000 . Uani d ?
C121 0.351(1) 0.2098(6) 0.903(1) 0.041(5) 1.000 . Uani d ?
C122 0.413(1) 0.2193(5) 0.979(1) 0.054(5) 1.000 . Uani d ?
C123 0.383(1) 0.2114(7) 1.068(1) 0.074(7) 1.000 . Uani d ?
C124 0.289(2) 0.1955(8) 1.086(1) 0.076(7) 1.000 . Uani d ?
C125 0.226(1) 0.1861(6) 1.011(1) 0.074(7) 1.000 . Uani d ?
C126 0.255(1) 0.1939(6) 0.923(1) 0.059(6) 1.000 . Uani d ?
C131 0.450(1) 0.1705(5) 0.744(1) 0.039(5) 1.000 . Uani d ?
C132 0.525(1) 0.1728(6) 0.682(1) 0.065(7) 1.000 . Uani d ?
C133 0.565(1) 0.1345(8) 0.643(1) 0.079(8) 1.000 . Uani d ?
C134 0.524(2) 0.0933(7) 0.659(1) 0.078(8) 1.000 . Uani d ?
C135 0.452(2) 0.0907(7) 0.722(2) 0.086(8) 1.000 . Uani d ?
C136 0.413(1) 0.1280(6) 0.766(1) 0.064(6) 1.000 . Uani d ?
C201 0.121(1) 0.4433(6) 0.945(1) 0.056(6) 1.000 . Uani d ?
C202 0.162(1) 0.4855(7) 0.960(1) 0.085(7) 1.000 . Uani d ?
C203 0.147(2) 0.5059(8) 1.047(2) 0.103(9) 1.000 . Uani d ?
C204 0.100(2) 0.486(1) 1.119(1) 0.11(1) 1.000 . Uani d ?
C205 0.057(2) 0.4443(8) 1.100(2) 0.10(1) 1.000 . Uani d ?
C206 0.072(2) 0.4235(7) 1.016(1) 0.090(8) 1.000 . Uani d ?
C211 0.546(1) 0.3931(5) 0.699(1) 0.047(5) 1.000 . Uani d ?
C212 0.481(1) 0.4209(6) 0.741(1) 0.052(6) 1.000 . Uani d ?
C213 0.430(1) 0.4509(6) 0.694(2) 0.073(8) 1.000 . Uani d ?
C214 0.444(2) 0.4554(7) 0.597(2) 0.080(8) 1.000 . Uani d ?
C215 0.516(2) 0.4281(7) 0.556(1) 0.085(8) 1.000 . Uani d ?
C216 0.569(1) 0.3962(5) 0.608(1) 0.049(5) 1.000 . Uani d ?
C221 0.637(1) 0.3719(5) 0.877(1) 0.044(5) 1.000 . Uani d ?
C222 0.636(1) 0.3466(6) 0.957(1) 0.046(5) 1.000 . Uani d ?
C223 0.672(1) 0.3657(6) 1.040(1) 0.059(6) 1.000 . Uani d ?
C224 0.707(2) 0.4097(7) 1.041(1) 0.082(8) 1.000 . Uani d ?
C225 0.704(2) 0.4347(6) 0.960(1) 0.079(7) 1.000 . Uani d ?
C226 0.671(1) 0.4152(6) 0.879(1) 0.054(6) 1.000 . Uani d ?
C231 0.717(1) 0.3343(5) 0.710(1) 0.039(5) 1.000 . Uani d ?
C232 0.716(1) 0.3035(6) 0.637(1) 0.060(6) 1.000 . Uani d ?
C233 0.802(2) 0.2952(8) 0.589(1) 0.080(8) 1.000 . Uani d ?
C234 0.886(2) 0.3149(8) 0.613(2) 0.096(9) 1.000 . Uani d ?
C235 0.890(1) 0.3407(7) 0.688(1) 0.070(7) 1.000 . Uani d ?
C236 0.805(1) 0.3529(6) 0.739(1) 0.053(6) 1.000 . Uani d ?
C301 -0.063(1) 0.1199(6) 0.693(1) 0.055(6) 1.000 . Uani d ?
C302 -0.158(1) 0.1047(8) 0.714(1) 0.085(8) 1.000 . Uani d ?
C303 -0.203(1) 0.1136(9) 0.797(1) 0.093(8) 1.000 . Uani d ?
C304 -0.153(2) 0.1367(9) 0.862(2) 0.100(9) 1.000 . Uani d ?
C305 -0.054(2) 0.1542(7) 0.848(1) 0.077(7) 1.000 . Uani d ?
C306 -0.016(1) 0.1446(7) 0.761(1) 0.064(7) 1.000 . Uani d ?
C311 -0.004(1) 0.2617(5) 0.295(1) 0.037(5) 1.000 . Uani d ?
C312 0.067(1) 0.2311(6) 0.269(1) 0.058(6) 1.000 . Uani d ?
C313 0.155(1) 0.2278(5) 0.319(1) 0.054(5) 1.000 . Uani d ?
C314 0.171(1) 0.2545(6) 0.396(1) 0.058(6) 1.000 . Uani d ?
C315 0.097(1) 0.2854(7) 0.424(1) 0.057(5) 1.000 . Uani d ?
C316 0.009(1) 0.2889(6) 0.3719(9) 0.040(4) 1.000 . Uani d ?
C321 -0.079(1) 0.2760(5) 0.110(1) 0.043(5) 1.000 . Uani d ?
C322 -0.144(1) 0.2679(6) 0.035(1) 0.066(7) 1.000 . Uani d ?
C323 -0.110(1) 0.2761(9) -0.051(1) 0.086(8) 1.000 . Uani d ?
C324 -0.017(1) 0.2921(8) -0.068(1) 0.079(7) 1.000 . Uani d ?
C325 0.050(1) 0.2999(7) 0.004(1) 0.072(7) 1.000 . Uani d ?
C326 0.017(1) 0.2916(8) 0.095(1) 0.070(7) 1.000 . Uani d ?
C331 -0.176(1) 0.3184(5) 0.264(1) 0.047(5) 1.000 . Uani d ?
C332 -0.251(1) 0.3180(6) 0.332(1) 0.064(7) 1.000 . Uani d ?
C333 -0.283(2) 0.3567(8) 0.376(2) 0.088(9) 1.000 . Uani d ?
C334 -0.253(2) 0.3957(9) 0.335(2) 0.12(1) 1.000 . Uani d ?
C335 -0.175(2) 0.3963(8) 0.275(2) 0.091(9) 1.000 . Uani d ?
C336 -0.141(2) 0.3591(5) 0.236(1) 0.065(7) 1.000 . Uani d ?
C401 0.181(1) 0.0600(5) 0.067(1) 0.041(5) 1.000 . Uani d ?
C402 0.119(1) 0.0362(5) 0.006(1) 0.052(5) 1.000 . Uani d ?
C403 0.154(1) 0.0243(6) -0.081(1) 0.054(5) 1.000 . Uani d ?
C404 0.248(1) 0.0365(8) -0.111(1) 0.070(7) 1.000 . Uani d ?
C405 0.310(1) 0.0607(6) -0.049(1) 0.061(6) 1.000 . Uani d ?
C406 0.276(1) 0.0725(5) 0.036(1) 0.045(5) 1.000 . Uani d ?
C411 -0.286(1) 0.0953(5) 0.314(1) 0.037(5) 1.000 . Uani d ?
C412 -0.211(1) 0.0666(6) 0.280(1) 0.053(6) 1.000 . Uani d ?
C413 -0.168(2) 0.0319(6) 0.334(1) 0.059(6) 1.000 . Uani d ?
C414 -0.201(1) 0.0277(6) 0.421(2) 0.067(7) 1.000 . Uani d ?
C415 -0.270(2) 0.0555(7) 0.457(1) 0.074(7) 1.000 . Uani d ?
C416 -0.318(1) 0.0890(5) 0.404(1) 0.064(6) 1.000 . Uani d ?
C421 -0.366(1) 0.1169(6) 0.137(1) 0.046(5) 1.000 . Uani d ?
C422 -0.364(1) 0.1422(5) 0.056(1) 0.049(5) 1.000 . Uani d ?
C423 -0.393(1) 0.1232(7) -0.028(1) 0.060(6) 1.000 . Uani d ?
C424 -0.419(1) 0.0771(8) -0.030(2) 0.089(9) 1.000 . Uani d ?
C425 -0.417(2) 0.0529(7) 0.046(1) 0.081(8) 1.000 . Uani d ?
C426 -0.395(1) 0.0722(6) 0.132(1) 0.061(7) 1.000 . Uani d ?
C431 -0.452(1) 0.1549(5) 0.298(1) 0.041(5) 1.000 . Uani d ?
C432 -0.455(1) 0.1859(6) 0.370(1) 0.067(6) 1.000 . Uani d ?
C433 -0.539(1) 0.1913(6) 0.423(1) 0.065(6) 1.000 . Uani d ?
C434 -0.627(1) 0.1676(7) 0.399(1) 0.066(7) 1.000 . Uani d ?
C435 -0.623(2) 0.1392(7) 0.331(1) 0.075(7) 1.000 . Uani d ?
C436 -0.535(1) 0.1329(6) 0.279(1) 0.060(6) 1.000 . Uani d ?
H2 0.2665 0.3851 0.9822 0.056 1.000 . Uiso c ?
H3 0.3917 0.3320 0.9197 0.055 1.000 . Uiso c ?
H7 0.4756 0.2728 0.5857 0.070 1.000 . Uiso c ?
H8 0.4292 0.2987 0.4272 0.060 1.000 . Uiso c ?
H12 0.1624 0.4157 0.2852 0.079 1.000 . Uiso c ?
H13 0.0173 0.4526 0.3514 0.078 1.000 . Uiso c ?
H15 -0.0622 0.4566 0.5214 0.069 1.000 . Uiso c ?
H17 -0.1250 0.4752 0.6905 0.078 1.000 . Uiso c ?
H18 -0.0512 0.4663 0.8432 0.065 1.000 . Uiso c ?
H22 0.0131 0.1112 0.0274 0.050 1.000 . Uiso c ?
H23 -0.1134 0.1618 0.0969 0.053 1.000 . Uiso c ?
H27 -0.2095 0.2100 0.4366 0.047 1.000 . Uiso c ?
H28 -0.1730 0.1797 0.5923 0.065 1.000 . Uiso c ?
H32 0.0846 0.0621 0.7294 0.086 1.000 . Uiso c ?
H33 0.2261 0.0196 0.6644 0.091 1.000 . Uiso c ?
H35 0.3014 0.0132 0.4983 0.064 1.000 . Uiso c ?
H37 0.3797 0.0011 0.3310 0.059 1.000 . Uiso c ?
H38 0.3217 0.0143 0.1756 0.055 1.000 . Uiso c ?
H41b 0.3332 0.4783 0.1227 0.287 1.000 . Uiso c ?
H41a 0.3525 0.4332 0.1729 0.287 1.000 . Uiso c ?
H102 0.4624 0.3790 0.3502 0.070 1.000 . Uiso c ?
H103 0.5340 0.3579 0.2117 0.084 1.000 . Uiso c ?
H104 0.4307 0.3277 0.0936 0.105 1.000 . Uiso c ?
H105 0.2621 0.3119 0.1281 0.104 1.000 . Uiso c ?
H106 0.1946 0.3316 0.2634 0.066 1.000 . Uiso c ?
H112 0.2133 0.2724 0.7979 0.065 1.000 . Uiso c ?
H113 0.0601 0.2723 0.7193 0.081 1.000 . Uiso c ?
H114 0.0386 0.2276 0.5885 0.083 1.000 . Uiso c ?
H115 0.1599 0.1788 0.5452 0.080 1.000 . Uiso c ?
H116 0.3109 0.1747 0.6253 0.069 1.000 . Uiso c ?
H122 0.4775 0.2314 0.9693 0.064 1.000 . Uiso c ?
H123 0.4283 0.2172 1.1178 0.088 1.000 . Uiso c ?
H124 0.2674 0.1910 1.1474 0.092 1.000 . Uiso c ?
H125 0.1612 0.1741 1.0211 0.089 1.000 . Uiso c ?
H126 0.2095 0.1885 0.8736 0.071 1.000 . Uiso c ?
H132 0.5512 0.2012 0.6657 0.078 1.000 . Uiso c ?
H133 0.6217 0.1370 0.6051 0.094 1.000 . Uiso c ?
H134 0.5459 0.0676 0.6265 0.094 1.000 . Uiso c ?
H135 0.4261 0.0621 0.7376 0.103 1.000 . Uiso c ?
H136 0.3612 0.1247 0.8100 0.077 1.000 . Uiso c ?
H202 0.1983 0.5002 0.9136 0.102 1.000 . Uiso c ?
H203 0.1720 0.5354 1.0551 0.123 1.000 . Uiso c ?
H204 0.0960 0.4999 1.1778 0.130 1.000 . Uiso c ?
H205 0.0170 0.4301 1.1453 0.123 1.000 . Uiso c ?
H206 0.0464 0.3941 1.0072 0.108 1.000 . Uiso c ?
H212 0.4715 0.4186 0.8055 0.063 1.000 . Uiso c ?
H213 0.3837 0.4697 0.7245 0.088 1.000 . Uiso c ?
H214 0.4063 0.4762 0.5616 0.096 1.000 . Uiso c ?
H215 0.5288 0.4313 0.4918 0.102 1.000 . Uiso c ?
H216 0.6180 0.3777 0.5810 0.059 1.000 . Uiso c ?
H222 0.6108 0.3169 0.9562 0.055 1.000 . Uiso c ?
H223 0.6723 0.3486 1.0952 0.071 1.000 . Uiso c ?
H224 0.7319 0.4225 1.0962 0.098 1.000 . Uiso c ?
H225 0.7260 0.4650 0.9603 0.095 1.000 . Uiso c ?
H226 0.6712 0.4321 0.8238 0.065 1.000 . Uiso c ?
H232 0.6557 0.2884 0.6211 0.072 1.000 . Uiso c ?
H233 0.8011 0.2752 0.5378 0.096 1.000 . Uiso c ?
H234 0.9443 0.3109 0.5767 0.114 1.000 . Uiso c ?
H235 0.9534 0.3513 0.7093 0.084 1.000 . Uiso c ?
H236 0.8081 0.3730 0.7894 0.064 1.000 . Uiso c ?
H302 -0.1932 0.0876 0.6691 0.101 1.000 . Uiso c ?
H303 -0.2695 0.1036 0.8081 0.111 1.000 . Uiso c ?
H304 -0.1832 0.1415 0.9200 0.120 1.000 . Uiso c ?
H305 -0.0176 0.1707 0.8930 0.093 1.000 . Uiso c ?
H306 0.0478 0.1562 0.7466 0.076 1.000 . Uiso c ?
H312 0.0545 0.2121 0.2181 0.070 1.000 . Uiso c ?
H313 0.2052 0.2073 0.2997 0.064 1.000 . Uiso c ?
H314 0.2315 0.2521 0.4296 0.069 1.000 . Uiso c ?
H315 0.1075 0.3033 0.4771 0.068 1.000 . Uiso c ?
H316 -0.0412 0.3096 0.3889 0.048 1.000 . Uiso c ?
H322 -0.2098 0.2570 0.0451 0.080 1.000 . Uiso c ?
H323 -0.1535 0.2704 -0.1020 0.103 1.000 . Uiso c ?
H324 0.0023 0.2981 -0.1292 0.095 1.000 . Uiso c ?
H325 0.1157 0.3103 -0.0070 0.086 1.000 . Uiso c ?
H326 0.0601 0.2970 0.1464 0.084 1.000 . Uiso c ?
H332 -0.2801 0.2902 0.3486 0.077 1.000 . Uiso c ?
H333 -0.3226 0.3562 0.4293 0.106 1.000 . Uiso c ?
H334 -0.2859 0.4229 0.3490 0.139 1.000 . Uiso c ?
H335 -0.1455 0.4241 0.2593 0.110 1.000 . Uiso c ?
H336 -0.0918 0.3606 0.1897 0.078 1.000 . Uiso c ?
H402 0.0533 0.0281 0.0242 0.063 1.000 . Uiso c ?
H403 0.1123 0.0073 -0.1214 0.065 1.000 . Uiso c ?
H404 0.2704 0.0289 -0.1711 0.084 1.000 . Uiso c ?
H405 0.3759 0.0689 -0.0663 0.074 1.000 . Uiso c ?
H406 0.3177 0.0897 0.0754 0.055 1.000 . Uiso c ?
H412 -0.1887 0.0707 0.2189 0.064 1.000 . Uiso c ?
H413 -0.1189 0.0124 0.3106 0.071 1.000 . Uiso c ?
H414 -0.1745 0.0044 0.4583 0.080 1.000 . Uiso c ?
H415 -0.2877 0.0523 0.5197 0.089 1.000 . Uiso c ?
H416 -0.3694 0.1067 0.4289 0.075 1.000 . Uiso c ?
H422 -0.3427 0.1725 0.0578 0.059 1.000 . Uiso c ?
H423 -0.3949 0.1406 -0.0826 0.072 1.000 . Uiso c ?
H424 -0.4393 0.0637 -0.0864 0.106 1.000 . Uiso c ?
H425 -0.4304 0.0217 0.0420 0.097 1.000 . Uiso c ?
H426 -0.3998 0.0549 0.1864 0.073 1.000 . Uiso c ?
H432 -0.3970 0.2034 0.3837 0.080 1.000 . Uiso c ?
H433 -0.5385 0.2108 0.4746 0.078 1.000 . Uiso c ?
H434 -0.6868 0.1721 0.4311 0.079 1.000 . Uiso c ?
H435 -0.6804 0.1222 0.3161 0.090 1.000 . Uiso c ?
H436 -0.5367 0.1123 0.2291 0.071 1.000 . Uiso c ?

loop_
_atom_site_aniso_label
_atom_site_aniso_U_11
_atom_site_aniso_U_22
_atom_site_aniso_U_33
_atom_site_aniso_U_12
_atom_site_aniso_U_13
_atom_site_aniso_U_23
Pt1 0.0324(3) 0.0311(3) 0.0398(4) 0.0026(3) -0.0058(3) 0.0026(3)
Pt2 0.0309(3) 0.0342(3) 0.0398(4) 0.0035(3) -0.0046(3) 0.0009(3)
Br1 0.042(1) 0.043(1) 0.078(1) 0.0068(8) -0.0154(9) 0.0087(9)
Br2 0.041(1) 0.051(1) 0.075(1) 0.0076(8) -0.0139(9) 0.007(1)
Zn1 0.036(1) 0.038(1) 0.042(1) 0.0035(8) -0.0066(9) 0.0010(9)
Zn2 0.037(1) 0.041(1) 0.035(1) 0.0053(8) -0.0059(8) -0.0001(8)
Cl1 0.33(2) 0.21(1) 0.52(3) -0.12(1) 0.02(2) -0.10(2)
Cl2 0.23(1) 0.21(1) 0.80(4) 0.06(1) 0.18(2) 0.22(2)
P1 0.033(2) 0.036(2) 0.044(3) 0.001(2) -0.007(2) -0.003(2)
P2 0.046(3) 0.033(2) 0.036(2) 0.003(2) -0.005(2) 0.001(2)
P3 0.039(2) 0.041(2) 0.042(3) -0.006(2) -0.003(2) 0.001(2)
P4 0.033(2) 0.040(3) 0.046(3) 0.004(2) 0.000(2) -0.007(2)
N1 0.029(7) 0.033(7) 0.048(8) 0.006(6) -0.008(6) -0.001(7)
N2 0.041(8) 0.046(8) 0.037(8) 0.011(7) -0.016(6) -0.017(7)
N3 0.049(8) 0.039(7) 0.043(8) 0.020(6) -0.008(6) 0.004(6)
N4 0.030(7) 0.049(8) 0.039(8) 0.008(6) -0.011(6) 0.010(7)
N5 0.027(7) 0.052(9) 0.033(7) -0.002(6) -0.005(6) -0.007(7)
N6 0.033(7) 0.050(8) 0.034(8) 0.009(6) 0.004(6) 0.011(6)
N7 0.041(8) 0.060(9) 0.058(9) 0.016(7) -0.008(7) 0.006(7)
N8 0.032(7) 0.030(7) 0.057(9) 0.004(6) 0.000(7) 0.006(7)
C1 0.05(1) 0.06(1) 0.05(1) -0.010(9) -0.007(9) -0.009(9)
C2 0.05(1) 0.05(1) 0.03(1) 0.006(9) -0.003(9) -0.002(8)
C3 0.05(1) 0.06(1) 0.023(9) 0.021(9) 0.003(8) -0.007(8)
C4 0.04(1) 0.028(9) 0.05(1) -0.003(8) -0.014(8) 0.015(8)
C5 0.024(7) 0.043(9) 0.016(7) -0.003(7) 0.006(6) -0.004(7)
C6 0.036(9) 0.026(9) 0.04(1) -0.005(7) 0.007(8) -0.007(8)
C7 0.05(1) 0.08(2) 0.04(1) 0.02(1) -0.007(8) -0.01(1)
C8 0.06(1) 0.05(1) 0.04(1) -0.000(8) -0.018(8) -0.022(8)
C9 0.041(9) 0.039(9) 0.030(9) 0.008(7) -0.008(7) -0.001(7)
C10 0.05(1) 0.027(8) 0.05(1) 0.004(8) -0.027(9) 0.006(8)
C11 0.06(1) 0.05(1) 0.04(1) -0.011(9) -0.022(9) 0.017(8)
C12 0.06(1) 0.09(2) 0.04(1) 0.01(1) 0.001(9) 0.01(1)
C13 0.07(1) 0.09(1) 0.04(1) -0.01(1) -0.012(9) 0.02(1)
C14 0.05(1) 0.06(1) 0.06(1) -0.000(9) -0.005(9) 0.03(1)
C15 0.04(1) 0.07(1) 0.06(1) 0.010(9) -0.02(1) -0.00(1)
C16 0.04(1) 0.04(1) 0.05(1) 0.006(8) -0.014(9) 0.006(9)
C17 0.04(1) 0.06(1) 0.09(2) 0.019(9) 0.02(1) -0.01(1)
C18 0.04(1) 0.05(1) 0.06(1) -0.005(9) 0.00(1) 0.00(1)
C19 0.04(1) 0.05(1) 0.04(1) 0.002(8) -0.009(8) -0.002(8)
C20 0.04(1) 0.04(1) 0.03(1) 0.009(8) 0.006(8) -0.010(8)
C21 0.033(8) 0.05(1) 0.028(9) 0.009(7) 0.003(7) 0.006(8)
C22 0.04(1) 0.04(1) 0.04(1) 0.007(8) 0.000(8) 0.002(8)
C23 0.05(1) 0.034(9) 0.05(1) 0.004(8) -0.000(9) 0.012(8)
C24 0.021(8) 0.029(9) 0.05(1) 0.001(7) 0.009(8) -0.005(8)
C25 0.025(9) 0.021(8) 0.07(1) 0.007(7) -0.002(8) 0.017(8)
C26 0.04(1) 0.04(1) 0.033(9) 0.006(8) -0.006(8) 0.011(8)
C27 0.031(8) 0.043(9) 0.04(1) 0.018(7) 0.004(7) 0.001(7)
C28 0.05(1) 0.06(1) 0.05(1) 0.015(9) 0.000(8) -0.017(9)
C29 0.04(1) 0.06(1) 0.05(1) 0.002(8) 0.004(8) -0.011(9)
C30 0.04(1) 0.09(1) 0.016(9) 0.02(1) -0.004(7) 0.005(9)
C31 0.05(1) 0.05(1) 0.05(1) 0.008(9) -0.001(9) 0.004(8)
C32 0.08(1) 0.08(1) 0.05(1) 0.03(1) -0.01(1) 0.02(1)
C33 0.08(1) 0.07(1) 0.08(2) 0.04(1) -0.02(1) -0.01(1)
C34 0.06(1) 0.08(1) 0.04(1) 0.02(1) 0.001(9) -0.00(1)
C35 0.06(1) 0.05(1) 0.05(1) 0.024(9) -0.013(9) 0.006(9)
C36 0.022(8) 0.04(1) 0.05(1) 0.000(7) -0.002(8) 0.004(9)
C37 0.030(9) 0.06(1) 0.06(1) 0.019(8) -0.019(8) -0.010(9)
C38 0.031(9) 0.04(1) 0.07(1) 0.007(8) -0.009(8) -0.027(9)
C39 0.031(9) 0.04(1) 0.05(1) -0.016(8) 0.016(8) 0.003(8)
C40 0.038(9) 0.04(1) 0.03(1) 0.004(7) -0.005(8) 0.017(8)
C41 0.11(2) 0.17(4) 0.44(7) 0.07(3) 0.05(3) 0.11(4)
C101 0.09(1) 0.05(1) 0.024(9) 0.00(1) -0.014(9) -0.002(8)
C102 0.05(1) 0.06(1) 0.07(1) 0.010(9) 0.005(9) 0.00(1)
C103 0.06(1) 0.08(1) 0.07(1) 0.01(1) 0.01(1) 0.00(1)
C104 0.11(2) 0.12(2) 0.03(1) 0.04(2) -0.01(1) -0.01(1)
C105 0.10(2) 0.09(2) 0.08(2) 0.02(1) -0.02(1) -0.00(1)
C106 0.06(1) 0.07(1) 0.04(1) -0.01(1) 0.010(9) -0.00(1)
C111 0.027(8) 0.04(1) 0.039(9) 0.002(7) -0.009(7) -0.000(8)
C112 0.07(1) 0.032(9) 0.06(1) -0.010(9) -0.03(1) 0.016(9)
C113 0.03(1) 0.06(1) 0.11(2) 0.009(9) -0.00(1) 0.00(1)
C114 0.06(1) 0.08(1) 0.07(1) 0.00(1) -0.01(1) 0.02(1)
C115 0.07(1) 0.09(2) 0.04(1) -0.01(1) -0.00(1) 0.00(1)
C116 0.05(1) 0.07(1) 0.05(1) -0.01(1) -0.021(9) 0.01(1)
C121 0.037(8) 0.05(1) 0.040(9) 0.005(9) -0.004(7) 0.014(9)
C122 0.05(1) 0.06(1) 0.05(1) -0.003(8) -0.014(8) 0.008(9)
C123 0.08(1) 0.09(2) 0.05(1) -0.01(1) -0.01(1) -0.01(1)
C124 0.07(1) 0.11(2) 0.04(1) -0.01(1) 0.00(1) 0.01(1)
C125 0.05(1) 0.07(1) 0.10(2) -0.02(1) 0.02(1) 0.01(1)
C126 0.07(1) 0.07(1) 0.05(1) -0.03(1) 0.01(1) 0.014(9)
C131 0.04(1) 0.04(1) 0.04(1) 0.013(8) 0.004(8) -0.007(8)
C132 0.07(1) 0.05(1) 0.08(2) 0.00(1) 0.00(1) -0.02(1)
C133 0.07(1) 0.09(2) 0.07(2) 0.01(1) -0.00(1) -0.04(1)
C134 0.11(2) 0.05(1) 0.07(1) 0.00(1) 0.02(1) -0.02(1)
C135 0.11(2) 0.04(1) 0.11(2) 0.00(1) 0.01(2) -0.02(1)
C136 0.08(1) 0.05(1) 0.07(1) -0.00(1) 0.02(1) -0.01(1)
C201 0.06(1) 0.06(1) 0.05(1) 0.02(1) -0.01(1) -0.00(1)
C202 0.09(1) 0.08(2) 0.08(1) -0.03(1) 0.02(1) -0.02(1)
C203 0.08(2) 0.13(2) 0.10(2) 0.03(1) -0.03(1) -0.08(2)
C204 0.11(2) 0.18(3) 0.04(1) 0.06(2) -0.01(1) -0.04(2)
C205 0.16(3) 0.09(2) 0.06(2) 0.02(2) 0.05(2) 0.01(1)
C206 0.14(2) 0.06(1) 0.07(1) 0.01(1) 0.00(1) 0.01(1)
C211 0.037(9) 0.04(1) 0.07(1) -0.015(8) -0.020(9) -0.014(9)
C212 0.05(1) 0.03(1) 0.08(1) 0.013(9) -0.01(1) 0.01(1)
C213 0.05(1) 0.04(1) 0.13(2) -0.02(1) 0.02(1) 0.01(1)
C214 0.06(1) 0.04(1) 0.14(2) -0.02(1) -0.04(1) 0.00(1)
C215 0.13(2) 0.05(1) 0.07(1) -0.01(1) -0.04(1) 0.00(1)
C216 0.09(1) 0.033(9) 0.026(9) 0.001(9) -0.010(9) 0.010(8)
C221 0.04(1) 0.04(1) 0.04(1) -0.004(8) -0.010(8) 0.003(8)
C222 0.032(9) 0.05(1) 0.05(1) 0.012(8) -0.001(8) -0.012(9)
C223 0.07(1) 0.06(1) 0.04(1) -0.01(1) 0.00(1) -0.01(1)
C224 0.12(2) 0.08(2) 0.04(1) -0.02(1) -0.03(1) -0.02(1)
C225 0.14(2) 0.04(1) 0.06(1) -0.03(1) -0.03(1) -0.00(1)
C226 0.08(1) 0.05(1) 0.03(1) -0.01(1) 0.004(9) 0.007(8)
C231 0.024(8) 0.04(1) 0.05(1) -0.001(7) -0.013(7) 0.010(8)
C232 0.07(1) 0.08(1) 0.034(9) 0.00(1) 0.006(9) -0.011(9)
C233 0.08(1) 0.11(2) 0.06(1) 0.02(1) 0.01(1) -0.02(1)
C234 0.05(1) 0.12(2) 0.12(2) 0.03(1) 0.02(1) -0.04(2)
C235 0.05(1) 0.07(1) 0.09(2) -0.01(1) 0.03(1) 0.01(1)
C236 0.04(1) 0.04(1) 0.07(1) -0.008(9) 0.01(1) 0.01(1)
C301 0.05(1) 0.08(1) 0.03(1) 0.00(1) -0.011(9) 0.01(1)
C302 0.07(1) 0.15(2) 0.03(1) -0.02(1) 0.00(1) 0.01(1)
C303 0.07(1) 0.17(2) 0.04(1) -0.01(1) 0.00(1) 0.02(1)
C304 0.09(2) 0.13(2) 0.07(2) 0.02(2) 0.02(1) 0.01(2)
C305 0.10(2) 0.09(2) 0.04(1) 0.01(1) -0.00(1) 0.01(1)
C306 0.07(1) 0.08(2) 0.04(1) 0.01(1) -0.00(1) 0.01(1)
C311 0.05(1) 0.031(9) 0.028(9) 0.002(7) -0.002(8) 0.013(7)
C312 0.04(1) 0.05(1) 0.08(1) -0.003(9) -0.011(9) -0.01(1)
C313 0.06(1) 0.05(1) 0.05(1) 0.001(9) -0.031(9) -0.001(8)
C314 0.04(1) 0.07(1) 0.06(1) -0.000(9) -0.010(9) 0.02(1)
C315 0.06(1) 0.06(1) 0.04(1) -0.02(1) -0.006(8) 0.01(1)
C316 0.033(8) 0.05(1) 0.035(9) 0.001(9) 0.002(7) -0.004(9)
C321 0.044(9) 0.05(1) 0.039(9) -0.010(8) -0.006(8) -0.004(8)
C322 0.04(1) 0.10(2) 0.06(1) -0.01(1) 0.023(9) 0.01(1)
C323 0.05(1) 0.16(2) 0.05(1) -0.01(1) -0.01(1) -0.01(1)
C324 0.08(1) 0.10(2) 0.06(1) 0.01(1) 0.01(1) 0.02(1)
C325 0.05(1) 0.10(2) 0.06(1) -0.01(1) -0.01(1) -0.01(1)
C326 0.06(1) 0.10(2) 0.05(1) -0.02(1) -0.02(1) 0.00(1)
C331 0.04(1) 0.05(1) 0.05(1) -0.001(8) -0.017(9) -0.002(9)
C332 0.07(1) 0.07(1) 0.05(1) 0.01(1) -0.02(1) -0.01(1)
C333 0.12(2) 0.08(2) 0.07(2) 0.04(2) 0.02(1) -0.01(1)
C334 0.10(2) 0.08(2) 0.17(3) 0.03(2) -0.06(2) -0.03(2)
C335 0.08(2) 0.07(2) 0.13(2) -0.02(1) -0.03(2) -0.01(2)
C336 0.10(2) 0.02(1) 0.08(1) 0.00(1) -0.02(1) -0.005(9)
C401 0.05(1) 0.035(9) 0.04(1) 0.024(8) -0.001(8) 0.009(7)
C402 0.06(1) 0.040(9) 0.05(1) 0.000(8) -0.011(9) 0.001(8)
C403 0.05(1) 0.08(1) 0.04(1) 0.004(9) -0.010(8) 0.003(9)
C404 0.05(1) 0.13(2) 0.03(1) 0.04(1) 0.029(9) 0.04(1)
C405 0.05(1) 0.08(1) 0.06(1) 0.005(9) 0.001(9) 0.02(1)
C406 0.05(1) 0.06(1) 0.030(9) 0.004(8) 0.003(7) -0.005(8)
C411 0.042(9) 0.029(9) 0.04(1) 0.012(7) -0.011(8) 0.002(7)
C412 0.06(1) 0.05(1) 0.04(1) -0.01(1) -0.01(1) 0.00(1)
C413 0.09(2) 0.04(1) 0.05(1) 0.01(1) 0.00(1) 0.012(9)
C414 0.04(1) 0.05(1) 0.11(2) 0.009(9) -0.01(1) 0.02(1)
C415 0.08(1) 0.05(1) 0.09(2) -0.00(1) 0.02(1) 0.03(1)
C416 0.12(2) 0.025(9) 0.04(1) 0.00(1) -0.01(1) 0.001(8)
C421 0.031(9) 0.07(1) 0.04(1) -0.008(8) 0.008(7) -0.007(9)
C422 0.06(1) 0.05(1) 0.04(1) -0.014(9) 0.008(9) -0.002(9)
C423 0.07(1) 0.07(1) 0.04(1) 0.02(1) 0.011(9) -0.00(1)
C424 0.06(1) 0.10(2) 0.11(2) 0.02(1) -0.03(1) -0.06(2)
C425 0.13(2) 0.06(1) 0.05(1) -0.01(1) -0.01(1) -0.00(1)
C426 0.07(1) 0.04(1) 0.08(2) -0.01(1) -0.01(1) -0.02(1)
C431 0.04(1) 0.05(1) 0.04(1) -0.002(8) 0.007(8) 0.015(8)
C432 0.04(1) 0.07(1) 0.10(2) -0.010(9) 0.00(1) -0.03(1)
C433 0.06(1) 0.06(1) 0.08(1) 0.033(9) 0.00(1) -0.01(1)
C434 0.05(1) 0.07(1) 0.08(2) -0.01(1) 0.02(1) -0.00(1)
C435 0.07(1) 0.05(1) 0.10(2) -0.02(1) -0.01(1) -0.02(1)
C436 0.023(9) 0.07(1) 0.09(2) 0.002(9) 0.02(1) -0.02(1)

loop_
_atom_type_symbol
_atom_type_oxidation_number
_atom_type_number_in_cell
_atom_type_scat_dispersion_real
_atom_type_scat_dispersion_imag
_atom_type_scat_source
C 0 274 0.002 0.002
;International Tables for Crystallography
(1992, Vol. C, Table 6.1.1.2)
;
H 0 200 0.000 0.000
;International Tables for Crystallography
(1992, Vol. C, Table 6.1.1.2)
;
Br 0 4 -0.374 2.456
;International Tables for Crystallography
(1992, Vol. C, Tables 4.2.6.8 and 6.1.1.1)
;
N 0 16 0.004 0.003
;International Tables for Crystallography
(1992, Vol. C, Table 6.1.1.2)
;
Zn 0 4 0.222 1.431
;International Tables for Crystallography
(1992, Vol. C, Tables 4.2.6.8 and 6.1.1.1)
;
P 0 8 0.090 0.095
;International Tables for Crystallography
(1992, Vol. C, Table 6.1.1.2)
;
Pt 0 4 -2.352 8.388
;International Tables for Crystallography
(1992, Vol. C, Tables 4.2.6.8 and 6.1.1.1)
;
Cl 0 4 0.132 0.159
;International Tables for Crystallography
(1992, Vol. C, Tables 4.2.6.8 and 6.1.1.1)
;

loop_
_geom_angle_atom_site_label_1
_geom_angle_atom_site_label_2
_geom_angle_atom_site_label_3
_geom_angle
_geom_angle_site_symmetry_1
_geom_angle_site_symmetry_2
_geom_angle_site_symmetry_3
_geom_angle_publ_flag
Br1 Pt1 P1 91.3(1) . . . ?
Br1 Pt1 P2 89.9(1) . . . ?
Br1 Pt1 C5 177.9(5) . . . ?
P1 Pt1 P2 178.4(2) . . . ?
P1 Pt1 C5 90.2(5) . . . ?
P2 Pt1 C5 88.5(5) . . . ?
Br2 Pt2 P3 90.4(1) . . . ?
Br2 Pt2 P4 89.7(1) . . . ?
Br2 Pt2 C25 178.0(5) . . . ?
P3 Pt2 P4 179.1(2) . . . ?
P3 Pt2 C25 91.6(5) . . . ?
P4 Pt2 C25 88.4(5) . . . ?
N1 Zn1 N2 90.5(6) . . . ?
N1 Zn1 N3 179.5(6) . . . ?
N1 Zn1 N4 90.0(6) . . . ?
N2 Zn1 N3 89.8(6) . . . ?
N2 Zn1 N4 176.6(7) . . . ?
N3 Zn1 N4 89.8(6) . . . ?
N5 Zn2 N6 89.8(6) . . . ?
N5 Zn2 N7 179.8(7) . . . ?
N5 Zn2 N8 89.6(7) . . . ?
N6 Zn2 N7 90.2(6) . . . ?
N6 Zn2 N8 174.7(6) . . . ?
N7 Zn2 N8 90.4(7) . . . ?
Pt1 P1 C111 117.7(7) . . . ?
Pt1 P1 C121 113.3(8) . . . ?
Pt1 P1 C131 113.8(7) . . . ?
C111 P1 C121 103.0(9) . . . ?
C111 P1 C131 100(1) . . . ?
C121 P1 C131 107(1) . . . ?
Pt1 P2 C211 115.1(6) . . . ?
Pt1 P2 C221 115.9(7) . . . ?
Pt1 P2 C231 113.3(7) . . . ?
C211 P2 C221 103.7(9) . . . ?
C211 P2 C231 103(1) . . . ?
C221 P2 C231 104.7(9) . . . ?
Pt2 P3 C311 115.9(7) . . . ?
Pt2 P3 C321 113.5(7) . . . ?
Pt2 P3 C331 114.4(7) . . . ?
C311 P3 C321 103.4(9) . . . ?
C311 P3 C331 103.4(9) . . . ?
C321 P3 C331 105(1) . . . ?
Pt2 P4 C411 115.7(7) . . . ?
Pt2 P4 C421 115.5(7) . . . ?
Pt2 P4 C431 113.7(7) . . . ?
C411 P4 C421 103(1) . . . ?
C411 P4 C431 103.1(9) . . . ?
C421 P4 C431 104.5(9) . . . ?
Zn1 N1 C1 126(1) . . . ?
Zn1 N1 C4 125(1) . . . ?
C1 N1 C4 108(2) . . . ?
Zn1 N2 C6 125(1) . . . ?
Zn1 N2 C9 128(1) . . . ?
C6 N2 C9 107(2) . . . ?
Zn1 N3 C11 126(1) . . . ?
Zn1 N3 C14 126(2) . . . ?
C11 N3 C14 108(2) . . . ?
Zn1 N4 C16 127(1) . . . ?
Zn1 N4 C19 129(1) . . . ?
C16 N4 C19 104(2) . . . ?
Zn2 N5 C21 127(1) . . . ?
Zn2 N5 C24 126(1) . . . ?
C21 N5 C24 107(2) . . . ?
Zn2 N6 C26 128(1) . . . ?
Zn2 N6 C29 124(1) . . . ?
C26 N6 C29 108(2) . . . ?
Zn2 N7 C31 127(1) . . . ?
Zn2 N7 C34 126(2) . . . ?
C31 N7 C34 106(2) . . . ?
Zn2 N8 C36 126(2) . . . ?
Zn2 N8 C39 125(1) . . . ?
C36 N8 C39 108(2) . . . ?
N1 C1 C2 109(2) . . . ?
N1 C1 C20 124(2) . . . ?
C2 C1 C20 126(2) . . . ?
C1 C2 C3 107(2) . . . ?
C1 C2 H2 126.3 . . . no
C3 C2 H2 126.3 . . . no
C2 C3 C4 110(2) . . . ?
C2 C3 H3 125.1 . . . no
C4 C3 H3 125.2 . . . no
N1 C4 C3 105(2) . . . ?
N1 C4 C5 128(2) . . . ?
C3 C4 C5 127(2) . . . ?
Pt1 C5 C4 117(1) . . . ?
Pt1 C5 C6 123(1) . . . ?
C4 C5 C6 120(2) . . . ?
N2 C6 C5 131(2) . . . ?
N2 C6 C7 109(2) . . . ?
C5 C6 C7 120(2) . . . ?
C6 C7 C8 106(2) . . . ?
C6 C7 H7 127.1 . . . no
C8 C7 H7 127.0 . . . no
C7 C8 C9 109(2) . . . ?
C7 C8 H8 125.5 . . . no
C9 C8 H8 125.6 . . . no
N2 C9 C8 109(2) . . . ?
N2 C9 C10 125(2) . . . ?
C8 C9 C10 126(2) . . . ?
C9 C10 C11 126(2) . . . ?
C9 C10 C101 116(2) . . . ?
C11 C10 C101 118(2) . . . ?
N3 C11 C10 125(2) . . . ?
N3 C11 C12 107(2) . . . ?
C10 C11 C12 129(2) . . . ?
C11 C12 C13 108(2) . . . ?
C11 C12 H12 126.1 . . . no
C13 C12 H12 125.9 . . . no
C12 C13 C14 109(2) . . . ?
C12 C13 H13 125.5 . . . no
C14 C13 H13 125.5 . . . no
N3 C14 C13 108(2) . . . ?
N3 C14 C15 125(2) . . . ?
C13 C14 C15 127(2) . . . ?
C14 C15 C16 127(2) . . . ?
C14 C15 H15 116.5 . . . no
C16 C15 H15 116.5 . . . no
N4 C16 C15 125(2) . . . ?
N4 C16 C17 108(2) . . . ?
C15 C16 C17 126(2) . . . ?
C16 C17 C18 107(2) . . . ?
C16 C17 H17 126.5 . . . no
C18 C17 H17 126.4 . . . no
C17 C18 C19 110(2) . . . ?
C17 C18 H18 124.8 . . . no
C19 C18 H18 124.9 . . . no
N4 C19 C18 109(2) . . . ?
N4 C19 C20 121(2) . . . ?
C18 C19 C20 129(2) . . . ?
C1 C20 C19 128(2) . . . ?
C1 C20 C201 114(2) . . . ?
C19 C20 C201 118(2) . . . ?
N5 C21 C22 109(2) . . . ?
N5 C21 C40 125(2) . . . ?
C22 C21 C40 125(2) . . . ?
C21 C22 C23 105(2) . . . ?
C21 C22 H22 127.4 . . . no
C23 C22 H22 127.4 . . . no
C22 C23 C24 109(2) . . . ?
C22 C23 H23 125.6 . . . no
C24 C23 H23 125.6 . . . no
N5 C24 C23 109(2) . . . ?
N5 C24 C25 128(2) . . . ?
C23 C24 C25 123(2) . . . ?
Pt2 C25 C24 120(2) . . . ?
Pt2 C25 C26 116(2) . . . ?
C24 C25 C26 124(2) . . . ?
N6 C26 C25 125(2) . . . ?
N6 C26 C27 108(2) . . . ?
C25 C26 C27 127(2) . . . ?
C26 C27 C28 109(2) . . . ?
C26 C27 H27 125.6 . . . no
C28 C27 H27 125.6 . . . no
C27 C28 C29 107(2) . . . ?
C27 C28 H28 126.4 . . . no
C29 C28 H28 126.4 . . . no
N6 C29 C28 107(2) . . . ?
N6 C29 C30 129(2) . . . ?
C28 C29 C30 124(2) . . . ?
C29 C30 C31 123(2) . . . ?
C29 C30 C301 118(2) . . . ?
C31 C30 C301 119(2) . . . ?
N7 C31 C30 126(2) . . . ?
N7 C31 C32 109(2) . . . ?
C30 C31 C32 124(2) . . . ?
C31 C32 C33 108(2) . . . ?
C31 C32 H32 126.2 . . . no
C33 C32 H32 126.2 . . . no
C32 C33 C34 107(2) . . . ?
C32 C33 H33 126.2 . . . no
C34 C33 H33 126.3 . . . no
N7 C34 C33 109(2) . . . ?
N7 C34 C35 124(2) . . . ?
C33 C34 C35 126(2) . . . ?
C34 C35 C36 130(2) . . . ?
C34 C35 H35 115.2 . . . no
C36 C35 H35 115.2 . . . no
N8 C36 C35 123(2) . . . ?
N8 C36 C37 109(2) . . . ?
C35 C36 C37 128(2) . . . ?
C36 C37 C38 110(2) . . . ?
C36 C37 H37 125.1 . . . no
C38 C37 H37 125.1 . . . no
C37 C38 C39 107(2) . . . ?
C37 C38 H38 126.3 . . . no
C39 C38 H38 126.4 . . . no
N8 C39 C38 106(2) . . . ?
N8 C39 C40 127(2) . . . ?
C38 C39 C40 127(2) . . . ?
C21 C40 C39 125(2) . . . ?
C21 C40 C401 118(2) . . . ?
C39 C40 C401 116(2) . . . ?
Cl1 C41 Cl2 111(4) . . . ?
Cl1 C41 H41b 109.1 . . . no
Cl1 C41 H41a 109.8 . . . no
Cl2 C41 H41b 108.9 . . . no
Cl2 C41 H41a 109.5 . . . no
H41b C41 H41a 108.7 . . . no
C10 C101 C102 119(2) . . . ?
C10 C101 C106 120(2) . . . ?
C102 C101 C106 120(2) . . . ?
C101 C102 C103 121(2) . . . ?
C101 C102 H102 119.6 . . . no
C103 C102 H102 119.6 . . . no
C102 C103 C104 119(2) . . . ?
C102 C103 H103 120.4 . . . no
C104 C103 H103 120.3 . . . no
C103 C104 C105 118(2) . . . ?
C103 C104 H104 121.2 . . . no
C105 C104 H104 121.2 . . . no
C104 C105 C106 123(3) . . . ?
C104 C105 H105 118.5 . . . no
C106 C105 H105 118.8 . . . no
C101 C106 C105 119(2) . . . ?
C101 C106 H106 120.5 . . . no
C105 C106 H106 120.2 . . . no
P1 C111 C112 117(2) . . . ?
P1 C111 C116 123(2) . . . ?
C112 C111 C116 120(2) . . . ?
C111 C112 C113 119(2) . . . ?
C111 C112 H112 120.6 . . . no
C113 C112 H112 120.5 . . . no
C112 C113 C114 120(2) . . . ?
C112 C113 H113 120.2 . . . no
C114 C113 H113 120.0 . . . no
C113 C114 C115 121(2) . . . ?
C113 C114 H114 119.7 . . . no
C115 C114 H114 119.5 . . . no
C114 C115 C116 121(2) . . . ?
C114 C115 H115 119.5 . . . no
C116 C115 H115 119.4 . . . no
C111 C116 C115 120(2) . . . ?
C111 C116 H116 120.1 . . . no
C115 C116 H116 120.1 . . . no
P1 C121 C122 120(2) . . . ?
P1 C121 C126 124(2) . . . ?
C122 C121 C126 116(2) . . . ?
C121 C122 C123 122(2) . . . ?
C121 C122 H122 118.9 . . . no
C123 C122 H122 119.0 . . . no
C122 C123 C124 121(2) . . . ?
C122 C123 H123 119.5 . . . no
C124 C123 H123 119.6 . . . no
C123 C124 C125 118(2) . . . ?
C123 C124 H124 121.1 . . . no
C125 C124 H124 121.2 . . . no
C124 C125 C126 121(2) . . . ?
C124 C125 H125 119.4 . . . no
C126 C125 H125 119.4 . . . no
C121 C126 C125 122(2) . . . ?
C121 C126 H126 119.1 . . . no
C125 C126 H126 119.0 . . . no
P1 C131 C132 120(2) . . . ?
P1 C131 C136 122(2) . . . ?
C132 C131 C136 118(2) . . . ?
C131 C132 C133 121(3) . . . ?
C131 C132 H132 119.3 . . . no
C133 C132 H132 119.5 . . . no
C132 C133 C134 121(3) . . . ?
C132 C133 H133 119.2 . . . no
C134 C133 H133 119.4 . . . no
C133 C134 C135 117(3) . . . ?
C133 C134 H134 121.3 . . . no
C135 C134 H134 121.4 . . . no
C134 C135 C136 123(3) . . . ?
C134 C135 H135 118.5 . . . no
C136 C135 H135 118.5 . . . no
C131 C136 C135 119(2) . . . ?
C131 C136 H136 120.4 . . . no
C135 C136 H136 120.4 . . . no
C20 C201 C202 119(2) . . . ?
C20 C201 C206 123(2) . . . ?
C202 C201 C206 118(2) . . . ?
C201 C202 C203 119(3) . . . ?
C201 C202 H202 120.6 . . . no
C203 C202 H202 120.7 . . . no
C202 C203 C204 125(3) . . . ?
C202 C203 H203 117.6 . . . no
C204 C203 H203 117.8 . . . no
C203 C204 C205 115(3) . . . ?
C203 C204 H204 122.5 . . . no
C205 C204 H204 122.3 . . . no
C204 C205 C206 121(3) . . . ?
C204 C205 H205 119.6 . . . no
C206 C205 H205 119.8 . . . no
C201 C206 C205 123(3) . . . ?
C201 C206 H206 118.4 . . . no
C205 C206 H206 118.4 . . . no
P2 C211 C212 118(2) . . . ?
P2 C211 C216 119(2) . . . ?
C212 C211 C216 123(2) . . . ?
C211 C212 C213 121(3) . . . ?
C211 C212 H212 119.5 . . . no
C213 C212 H212 119.3 . . . no
C212 C213 C214 120(3) . . . ?
C212 C213 H213 120.0 . . . no
C214 C213 H213 120.0 . . . no
C213 C214 C215 118(3) . . . ?
C213 C214 H214 121.0 . . . no
C215 C214 H214 121.0 . . . no
C214 C215 C216 121(3) . . . ?
C214 C215 H215 119.7 . . . no
C216 C215 H215 119.8 . . . no
C211 C216 C215 117(2) . . . ?
C211 C216 H216 121.6 . . . no
C215 C216 H216 121.6 . . . no
P2 C221 C222 119(2) . . . ?
P2 C221 C226 121(2) . . . ?
C222 C221 C226 121(2) . . . ?
C221 C222 C223 119(2) . . . ?
C221 C222 H222 120.5 . . . no
C223 C222 H222 120.5 . . . no
C222 C223 C224 120(2) . . . ?
C222 C223 H223 120.0 . . . no
C224 C223 H223 120.0 . . . no
C223 C224 C225 120(2) . . . ?
C223 C224 H224 120.2 . . . no
C225 C224 H224 120.1 . . . no
C224 C225 C226 120(2) . . . ?
C224 C225 H225 120.3 . . . no
C226 C225 H225 120.2 . . . no
C221 C226 C225 121(2) . . . ?
C221 C226 H226 119.3 . . . no
C225 C226 H226 119.4 . . . no
P2 C231 C232 118(2) . . . ?
P2 C231 C236 122(2) . . . ?
C232 C231 C236 120(2) . . . ?
C231 C232 C233 120(2) . . . ?
C231 C232 H232 120.1 . . . no
C233 C232 H232 120.0 . . . no
C232 C233 C234 120(2) . . . ?
C232 C233 H233 120.0 . . . no
C234 C233 H233 119.8 . . . no
C233 C234 C235 120(3) . . . ?
C233 C234 H234 120.1 . . . no
C235 C234 H234 119.9 . . . no
C234 C235 C236 123(2) . . . ?
C234 C235 H235 118.4 . . . no
C236 C235 H235 118.3 . . . no
C231 C236 C235 116(2) . . . ?
C231 C236 H236 122.0 . . . no
C235 C236 H236 122.1 . . . no
C30 C301 C302 120(2) . . . ?
C30 C301 C306 124(2) . . . ?
C302 C301 C306 116(2) . . . ?
C301 C302 C303 123(3) . . . ?
C301 C302 H302 118.7 . . . no
C303 C302 H302 118.7 . . . no
C302 C303 C304 119(3) . . . ?
C302 C303 H303 120.4 . . . no
C304 C303 H303 120.5 . . . no
C303 C304 C305 123(3) . . . ?
C303 C304 H304 118.6 . . . no
C305 C304 H304 118.8 . . . no
C304 C305 C306 113(3) . . . ?
C304 C305 H305 123.2 . . . no
C306 C305 H305 123.4 . . . no
C301 C306 C305 126(3) . . . ?
C301 C306 H306 116.9 . . . no
C305 C306 H306 117.0 . . . no
P3 C311 C312 119(2) . . . ?
P3 C311 C316 120(2) . . . ?
C312 C311 C316 122(2) . . . ?
C311 C312 C313 120(2) . . . ?
C311 C312 H312 119.9 . . . no
C313 C312 H312 120.0 . . . no
C312 C313 C314 120(2) . . . ?
C312 C313 H313 120.2 . . . no
C314 C313 H313 120.2 . . . no
C313 C314 C315 121(2) . . . ?
C313 C314 H314 119.6 . . . no
C315 C314 H314 119.7 . . . no
C314 C315 C316 119(2) . . . ?
C314 C315 H315 120.7 . . . no
C316 C315 H315 120.7 . . . no
C311 C316 C315 119(2) . . . ?
C311 C316 H316 120.4 . . . no
C315 C316 H316 120.4 . . . no
P3 C321 C322 119(2) . . . ?
P3 C321 C326 120(2) . . . ?
C322 C321 C326 121(2) . . . ?
C321 C322 C323 118(2) . . . ?
C321 C322 H322 121.1 . . . no
C323 C322 H322 121.0 . . . no
C322 C323 C324 123(2) . . . ?
C322 C323 H323 118.6 . . . no
C324 C323 H323 118.5 . . . no
C323 C324 C325 121(2) . . . ?
C323 C324 H324 119.7 . . . no
C325 C324 H324 119.6 . . . no
C324 C325 C326 118(2) . . . ?
C324 C325 H325 121.2 . . . no
C326 C325 H325 121.2 . . . no
C321 C326 C325 120(2) . . . ?
C321 C326 H326 120.0 . . . no
C325 C326 H326 119.9 . . . no
P3 C331 C332 119(2) . . . ?
P3 C331 C336 122(2) . . . ?
C332 C331 C336 118(2) . . . ?
C331 C332 C333 122(3) . . . ?
C331 C332 H332 118.8 . . . no
C333 C332 H332 118.8 . . . no
C332 C333 C334 115(3) . . . ?
C332 C333 H333 122.7 . . . no
C334 C333 H333 122.7 . . . no
C333 C334 C335 121(3) . . . ?
C333 C334 H334 119.4 . . . no
C335 C334 H334 119.4 . . . no
C334 C335 C336 122(3) . . . ?
C334 C335 H335 119.1 . . . no
C336 C335 H335 119.0 . . . no
C331 C336 C335 120(3) . . . ?
C331 C336 H336 120.2 . . . no
C335 C336 H336 120.2 . . . no
C40 C401 C402 121(2) . . . ?
C40 C401 C406 121(2) . . . ?
C402 C401 C406 118(2) . . . ?
C401 C402 C403 119(2) . . . ?
C401 C402 H402 120.3 . . . no
C403 C402 H402 120.4 . . . no
C402 C403 C404 122(2) . . . ?
C402 C403 H403 118.9 . . . no
C404 C403 H403 118.9 . . . no
C403 C404 C405 117(2) . . . ?
C403 C404 H404 121.3 . . . no
C405 C404 H404 121.2 . . . no
C404 C405 C406 120(2) . . . ?
C404 C405 H405 119.9 . . . no
C406 C405 H405 119.7 . . . no
C401 C406 C405 122(2) . . . ?
C401 C406 H406 118.8 . . . no
C405 C406 H406 118.9 . . . no
P4 C411 C412 121(2) . . . ?
P4 C411 C416 120(2) . . . ?
C412 C411 C416 118(2) . . . ?
C411 C412 C413 122(2) . . . ?
C411 C412 H412 118.9 . . . no
C413 C412 H412 119.0 . . . no
C412 C413 C414 117(2) . . . ?
C412 C413 H413 121.5 . . . no
C414 C413 H413 121.5 . . . no
C413 C414 C415 123(3) . . . ?
C413 C414 H414 118.7 . . . no
C415 C414 H414 118.7 . . . no
C414 C415 C416 122(3) . . . ?
C414 C415 H415 119.0 . . . no
C416 C415 H415 119.0 . . . no
C411 C416 C415 118(2) . . . ?
C411 C416 H416 121.1 . . . no
C415 C416 H416 121.0 . . . no
P4 C421 C422 120(2) . . . ?
P4 C421 C426 121(2) . . . ?
C422 C421 C426 119(2) . . . ?
C421 C422 C423 120(2) . . . ?
C421 C422 H422 119.8 . . . no
C423 C422 H422 119.9 . . . no
C422 C423 C424 119(2) . . . ?
C422 C423 H423 120.6 . . . no
C424 C423 H423 120.7 . . . no
C423 C424 C425 121(3) . . . ?
C423 C424 H424 119.5 . . . no
C425 C424 H424 119.5 . . . no
C424 C425 C426 121(3) . . . ?
C424 C425 H425 119.4 . . . no
C426 C425 H425 119.4 . . . no
C421 C426 C425 120(2) . . . ?
C421 C426 H426 120.2 . . . no
C425 C426 H426 120.2 . . . no
P4 C431 C432 118(2) . . . ?
P4 C431 C436 124(2) . . . ?
C432 C431 C436 117(2) . . . ?
C431 C432 C433 121(2) . . . ?
C431 C432 H432 119.4 . . . no
C433 C432 H432 119.5 . . . no
C432 C433 C434 119(2) . . . ?
C432 C433 H433 120.4 . . . no
C434 C433 H433 120.4 . . . no
C433 C434 C435 118(2) . . . ?
C433 C434 H434 120.9 . . . no
C435 C434 H434 120.7 . . . no
C434 C435 C436 122(2) . . . ?
C434 C435 H435 118.8 . . . no
C436 C435 H435 118.9 . . . no
C431 C436 C435 122(2) . . . ?
C431 C436 H436 119.2 . . . no
C435 C436 H436 119.2 . . . no

loop_
_geom_bond_atom_site_label_1
_geom_bond_atom_site_label_2
_geom_bond_distance
_geom_bond_site_symmetry_1
_geom_bond_site_symmetry_2
_geom_bond_publ_flag
Pt1 Br1 2.521(2) . . ?
Pt1 P1 2.302(5) . . ?
Pt1 P2 2.328(5) . . ?
Pt1 C5 1.98(2) . . ?
Pt2 Br2 2.521(2) . . ?
Pt2 P3 2.327(5) . . ?
Pt2 P4 2.316(5) . . ?
Pt2 C25 2.02(2) . . ?
Zn1 N1 2.04(2) . . ?
Zn1 N2 2.00(2) . . ?
Zn1 N3 2.06(2) . . ?
Zn1 N4 2.02(2) . . ?
Zn2 N5 2.03(2) . . ?
Zn2 N6 2.05(2) . . ?
Zn2 N7 2.05(2) . . ?
Zn2 N8 2.04(2) . . ?
Cl1 C41 1.70(6) . . ?
Cl2 C41 1.69(4) . . ?
P1 C111 1.84(2) . . ?
P1 C121 1.81(2) . . ?
P1 C131 1.81(2) . . ?
P2 C211 1.88(2) . . ?
P2 C221 1.83(2) . . ?
P2 C231 1.83(2) . . ?
P3 C311 1.85(2) . . ?
P3 C321 1.83(2) . . ?
P3 C331 1.84(2) . . ?
P4 C411 1.84(2) . . ?
P4 C421 1.81(2) . . ?
P4 C431 1.81(2) . . ?
N1 C1 1.40(2) . . ?
N1 C4 1.41(2) . . ?
N2 C6 1.38(2) . . ?
N2 C9 1.38(2) . . ?
N3 C11 1.41(3) . . ?
N3 C14 1.38(2) . . ?
N4 C16 1.40(2) . . ?
N4 C19 1.42(2) . . ?
N5 C21 1.38(2) . . ?
N5 C24 1.38(2) . . ?
N6 C26 1.36(2) . . ?
N6 C29 1.39(2) . . ?
N7 C31 1.40(2) . . ?
N7 C34 1.37(3) . . ?
N8 C36 1.39(2) . . ?
N8 C39 1.38(3) . . ?
C1 C2 1.38(3) . . ?
C1 C20 1.42(3) . . ?
C2 C3 1.38(3) . . ?
C2 H2 0.95 . . no
C3 C4 1.43(3) . . ?
C3 H3 0.95 . . no
C4 C5 1.41(3) . . ?
C5 C6 1.38(2) . . ?
C6 C7 1.43(3) . . ?
C7 C8 1.37(3) . . ?
C7 H7 0.95 . . no
C8 C9 1.40(3) . . ?
C8 H8 0.95 . . no
C9 C10 1.40(2) . . ?
C10 C11 1.38(3) . . ?
C10 C101 1.54(3) . . ?
C11 C12 1.46(3) . . ?
C12 C13 1.33(3) . . ?
C12 H12 0.95 . . no
C13 C14 1.44(3) . . ?
C13 H13 0.95 . . no
C14 C15 1.39(3) . . ?
C15 C16 1.36(3) . . ?
C15 H15 0.95 . . no
C16 C17 1.45(3) . . ?
C17 C18 1.32(3) . . ?
C17 H17 0.95 . . no
C18 C19 1.37(3) . . ?
C18 H18 0.95 . . no
C19 C20 1.39(3) . . ?
C20 C201 1.50(3) . . ?
C21 C22 1.48(3) . . ?
C21 C40 1.36(3) . . ?
C22 C23 1.37(3) . . ?
C22 H22 0.95 . . no
C23 C24 1.45(3) . . ?
C23 H23 0.95 . . no
C24 C25 1.39(3) . . ?
C25 C26 1.43(3) . . ?
C26 C27 1.39(3) . . ?
C27 C28 1.36(3) . . ?
C27 H27 0.95 . . no
C28 C29 1.43(3) . . ?
C28 H28 0.95 . . no
C29 C30 1.44(3) . . ?
C30 C31 1.36(3) . . ?
C30 C301 1.44(3) . . ?
C31 C32 1.42(3) . . ?
C32 C33 1.36(3) . . ?
C32 H32 0.95 . . no
C33 C34 1.45(3) . . ?
C33 H33 0.95 . . no
C34 C35 1.36(3) . . ?
C35 C36 1.40(3) . . ?
C35 H35 0.95 . . no
C36 C37 1.42(3) . . ?
C37 C38 1.30(3) . . ?
C37 H37 0.95 . . no
C38 C39 1.52(3) . . ?
C38 H38 0.95 . . no
C39 C40 1.38(3) . . ?
C40 C401 1.52(3) . . ?
C41 H41b 0.96 . . no
C41 H41a 0.95 . . no
C101 C102 1.38(3) . . ?
C101 C106 1.39(3) . . ?
C102 C103 1.38(3) . . ?
C102 H102 0.95 . . no
C103 C104 1.40(3) . . ?
C103 H103 0.95 . . no
C104 C105 1.42(4) . . ?
C104 H104 0.95 . . no
C105 C106 1.31(3) . . ?
C105 H105 0.95 . . no
C106 H106 0.95 . . no
C111 C112 1.43(3) . . ?
C111 C116 1.37(3) . . ?
C112 C113 1.37(3) . . ?
C112 H112 0.95 . . no
C113 C114 1.39(3) . . ?
C113 H113 0.95 . . no
C114 C115 1.34(3) . . ?
C114 H114 0.95 . . no
C115 C116 1.38(3) . . ?
C115 H115 0.95 . . no
C116 H116 0.95 . . no
C121 C122 1.40(2) . . ?
C121 C126 1.41(3) . . ?
C122 C123 1.38(3) . . ?
C122 H122 0.95 . . no
C123 C124 1.38(3) . . ?
C123 H123 0.95 . . no
C124 C125 1.40(3) . . ?
C124 H124 0.95 . . no
C125 C126 1.36(3) . . ?
C125 H125 0.95 . . no
C126 H126 0.95 . . no
C131 C132 1.36(3) . . ?
C131 C136 1.40(3) . . ?
C132 C133 1.39(3) . . ?
C132 H132 0.95 . . no
C133 C134 1.37(4) . . ?
C133 H133 0.95 . . no
C134 C135 1.35(3) . . ?
C134 H134 0.95 . . no
C135 C136 1.39(3) . . ?
C135 H135 0.95 . . no
C136 H136 0.95 . . no
C201 C202 1.39(3) . . ?
C201 C206 1.37(3) . . ?
C202 C203 1.41(3) . . ?
C202 H202 0.95 . . no
C203 C204 1.37(4) . . ?
C203 H203 0.95 . . no
C204 C205 1.41(4) . . ?
C204 H204 0.95 . . no
C205 C206 1.39(4) . . ?
C205 H205 0.95 . . no
C206 H206 0.95 . . no
C211 C212 1.36(3) . . ?
C211 C216 1.36(3) . . ?
C212 C213 1.31(3) . . ?
C212 H212 0.95 . . no
C213 C214 1.43(4) . . ?
C213 H213 0.95 . . no
C214 C215 1.40(4) . . ?
C214 H214 0.95 . . no
C215 C216 1.40(3) . . ?
C215 H215 0.95 . . no
C216 H216 0.95 . . no
C221 C222 1.38(3) . . ?
C221 C226 1.37(3) . . ?
C222 C223 1.41(3) . . ?
C222 H222 0.95 . . no
C223 C224 1.40(3) . . ?
C223 H223 0.95 . . no
C224 C225 1.39(3) . . ?
C224 H224 0.95 . . no
C225 C226 1.38(3) . . ?
C225 H225 0.95 . . no
C226 H226 0.95 . . no
C231 C232 1.40(3) . . ?
C231 C236 1.36(3) . . ?
C232 C233 1.39(3) . . ?
C232 H232 0.95 . . no
C233 C234 1.31(3) . . ?
C233 H233 0.95 . . no
C234 C235 1.35(4) . . ?
C234 H234 0.95 . . no
C235 C236 1.41(3) . . ?
C235 H235 0.95 . . no
C236 H236 0.95 . . no
C301 C302 1.38(3) . . ?
C301 C306 1.37(3) . . ?
C302 C303 1.39(3) . . ?
C302 H302 0.95 . . no
C303 C304 1.35(4) . . ?
C303 H303 0.95 . . no
C304 C305 1.44(4) . . ?
C304 H304 0.95 . . no
C305 C306 1.40(3) . . ?
C305 H305 0.95 . . no
C306 H306 0.95 . . no
C311 C312 1.37(3) . . ?
C311 C316 1.39(3) . . ?
C312 C313 1.38(3) . . ?
C312 H312 0.95 . . no
C313 C314 1.39(3) . . ?
C313 H313 0.95 . . no
C314 C315 1.41(3) . . ?
C314 H314 0.95 . . no
C315 C316 1.39(2) . . ?
C315 H315 0.95 . . no
C316 H316 0.95 . . no
C321 C322 1.40(3) . . ?
C321 C326 1.38(3) . . ?
C322 C323 1.36(3) . . ?
C322 H322 0.95 . . no
C323 C324 1.36(3) . . ?
C323 H323 0.95 . . no
C324 C325 1.39(3) . . ?
C324 H324 0.95 . . no
C325 C326 1.43(3) . . ?
C325 H325 0.95 . . no
C326 H326 0.95 . . no
C331 C332 1.41(3) . . ?
C331 C336 1.37(3) . . ?
C332 C333 1.39(3) . . ?
C332 H332 0.95 . . no
C333 C334 1.37(4) . . ?
C333 H333 0.95 . . no
C334 C335 1.36(5) . . ?
C334 H334 0.95 . . no
C335 C336 1.33(4) . . ?
C335 H335 0.95 . . no
C336 H336 0.95 . . no
C401 C402 1.39(3) . . ?
C401 C406 1.40(3) . . ?
C402 C403 1.41(3) . . ?
C402 H402 0.95 . . no
C403 C404 1.38(3) . . ?
C403 H403 0.95 . . no
C404 C405 1.42(3) . . ?
C404 H404 0.95 . . no
C405 C406 1.37(3) . . ?
C405 H405 0.95 . . no
C406 H406 0.95 . . no
C411 C412 1.42(3) . . ?
C411 C416 1.39(3) . . ?
C412 C413 1.42(3) . . ?
C412 H412 0.95 . . no
C413 C414 1.34(3) . . ?
C413 H413 0.95 . . no
C414 C415 1.36(3) . . ?
C414 H414 0.95 . . no
C415 C416 1.41(3) . . ?
C415 H415 0.95 . . no
C416 H416 0.95 . . no
C421 C422 1.40(3) . . ?
C421 C426 1.39(3) . . ?
C422 C423 1.39(3) . . ?
C422 H422 0.95 . . no
C423 C424 1.42(3) . . ?
C423 H423 0.95 . . no
C424 C425 1.31(4) . . ?
C424 H424 0.95 . . no
C425 C426 1.41(3) . . ?
C425 H425 0.95 . . no
C426 H426 0.95 . . no
C431 C432 1.40(3) . . ?
C431 C436 1.32(3) . . ?
C432 C433 1.38(3) . . ?
C432 H432 0.95 . . no
C433 C434 1.41(3) . . ?
C433 H433 0.95 . . no
C434 C435 1.30(3) . . ?
C434 H434 0.95 . . no
C435 C436 1.41(3) . . ?
C435 H435 0.95 . . no
C436 H436 0.95 . . no

loop_
_geom_contact_atom_site_label_1
_geom_contact_atom_site_label_2
_geom_contact_distance
_geom_contact_site_symmetry_1
_geom_contact_site_symmetry_2
_geom_contact_publ_flag
N4 C413 3.47(3) . 2_556 no
N4 C235 3.57(3) . 1_455 no
N8 C17 3.41(3) . 2_546 no
N8 C435 3.51(3) . 1_655 no
C10 C315 3.43(3) . . no
C11 C315 3.48(3) . . no
C16 C413 3.47(3) . 2_556 no
C16 C235 3.48(3) . 1_455 no
C17 C39 3.51(3) . 2_556 no
C17 C36 3.58(3) . 2_556 no
C36 C435 3.56(3) . 1_655 no
C41 C102 3.60(5) . . no
C106 C314 3.46(3) . . no
C114 C315 3.39(3) . . no
C114 C306 3.52(3) . . no
C114 C314 3.55(3) . . no
C115 C314 3.38(3) . . no
C125 C406 3.48(3) . 1_556 no

loop_
_geom_torsion_atom_site_label_1
_geom_torsion_atom_site_label_2
_geom_torsion_atom_site_label_3
_geom_torsion_atom_site_label_4
_geom_torsion_site_symmetry_1
_geom_torsion_site_symmetry_2
_geom_torsion_site_symmetry_3
_geom_torsion_site_symmetry_4
_geom_torsion
_geom_torsion_publ_flag
Pt1 P1 C111 C112 . . . . -69(2) no
Pt1 P1 C111 C116 . . . . 112(2) no
Pt1 P1 C121 C122 . . . . -33(2) no
Pt1 P1 C121 C126 . . . . 143(2) no
Pt1 P1 C131 C132 . . . . -24(2) no
Pt1 P1 C131 C136 . . . . 162(2) no
Pt1 P2 C211 C212 . . . . 82(2) no
Pt1 P2 C211 C216 . . . . -94(2) no
Pt1 P2 C221 C222 . . . . 23(2) no
Pt1 P2 C221 C226 . . . . -161(2) no
Pt1 P2 C231 C232 . . . . 36(2) no
Pt1 P2 C231 C236 . . . . -141(2) no
Pt1 C5 C4 N1 . . . . 180(1) no
Pt1 C5 C4 C3 . . . . 0(3) no
Pt1 C5 C6 N2 . . . . -172(2) no
Pt1 C5 C6 C7 . . . . 8(3) no
Pt2 P3 C311 C312 . . . . 68(2) no
Pt2 P3 C311 C316 . . . . -110(2) no
Pt2 P3 C321 C322 . . . . 35(2) no
Pt2 P3 C321 C326 . . . . -145(2) no
Pt2 P3 C331 C332 . . . . 29(2) no
Pt2 P3 C331 C336 . . . . -158(2) no
Pt2 P4 C411 C412 . . . . -75(2) no
Pt2 P4 C411 C416 . . . . 100(2) no
Pt2 P4 C421 C422 . . . . -26(2) no
Pt2 P4 C421 C426 . . . . 156(2) no
Pt2 P4 C431 C432 . . . . -36(2) no
Pt2 P4 C431 C436 . . . . 152(2) no
Pt2 C25 C24 N5 . . . . -178(2) no
Pt2 C25 C24 C23 . . . . -2(3) no
Pt2 C25 C26 N6 . . . . 172(2) no
Pt2 C25 C26 C27 . . . . -4(3) no
Br1 Pt1 P1 C111 . . . . -162.5(8) no
Br1 Pt1 P1 C121 . . . . 77.3(7) no
Br1 Pt1 P1 C131 . . . . -45.7(8) no
Br1 Pt1 P2 C211 . . . . 168.0(8) no
Br1 Pt1 P2 C221 . . . . -70.7(7) no
Br1 Pt1 P2 C231 . . . . 50.3(7) no
Br1 Pt1 C5 C4 . . . . -127(13) no
Br1 Pt1 C5 C6 . . . . 46(15) no
Br2 Pt2 P3 C311 . . . . 162.8(8) no
Br2 Pt2 P3 C321 . . . . -77.8(8) no
Br2 Pt2 P3 C331 . . . . 42.5(8) no
Br2 Pt2 P4 C411 . . . . -166.4(7) no
Br2 Pt2 P4 C421 . . . . 73.4(8) no
Br2 Pt2 P4 C431 . . . . -47.4(7) no
Br2 Pt2 C25 C24 . . . . 92(19) no
Br2 Pt2 C25 C26 . . . . -89(19) no
Zn1 N1 C1 C2 . . . . -174(1) no
Zn1 N1 C1 C20 . . . . 11(3) no
Zn1 N1 C4 C3 . . . . 174(1) no
Zn1 N1 C4 C5 . . . . -5(3) no
Zn1 N2 C6 C5 . . . . -8(3) no
Zn1 N2 C6 C7 . . . . 172(1) no
Zn1 N2 C9 C8 . . . . -173(1) no
Zn1 N2 C9 C10 . . . . 4(3) no
Zn1 N3 C11 C10 . . . . 9(3) no
Zn1 N3 C11 C12 . . . . -172(1) no
Zn1 N3 C14 C13 . . . . 172(1) no
Zn1 N3 C14 C15 . . . . -3(3) no
Zn1 N4 C16 C15 . . . . -5(3) no
Zn1 N4 C16 C17 . . . . 176(2) no
Zn1 N4 C19 C18 . . . . -177(2) no
Zn1 N4 C19 C20 . . . . -0(3) no
Zn2 N5 C21 C22 . . . . 173(1) no
Zn2 N5 C21 C40 . . . . -9(3) no
Zn2 N5 C24 C23 . . . . -174(1) no
Zn2 N5 C24 C25 . . . . 2(3) no
Zn2 N6 C26 C25 . . . . 9(3) no
Zn2 N6 C26 C27 . . . . -174(1) no
Zn2 N6 C29 C28 . . . . 176(1) no
Zn2 N6 C29 C30 . . . . -3(3) no
Zn2 N7 C31 C30 . . . . -8(3) no
Zn2 N7 C31 C32 . . . . 174(2) no
Zn2 N7 C34 C33 . . . . -174(2) no
Zn2 N7 C34 C35 . . . . 7(4) no
Zn2 N8 C36 C35 . . . . 2(3) no
Zn2 N8 C36 C37 . . . . 179(1) no
Zn2 N8 C39 C38 . . . . -176(1) no
Zn2 N8 C39 C40 . . . . -2(3) no
P1 Pt1 P2 C211 . . . . 25(7) no
P1 Pt1 P2 C221 . . . . 146(7) no
P1 Pt1 P2 C231 . . . . -93(7) no
P1 Pt1 C5 C4 . . . . 95(1) no
P1 Pt1 C5 C6 . . . . -92(2) no
P1 C111 C112 C113 . . . . -178(2) no
P1 C111 C116 C115 . . . . 179(2) no
P1 C121 C122 C123 . . . . 179(2) no
P1 C121 C126 C125 . . . . -179(2) no
P1 C131 C132 C133 . . . . -176(2) no
P1 C131 C136 C135 . . . . 173(2) no
P2 Pt1 P1 C111 . . . . -20(7) no
P2 Pt1 P1 C121 . . . . -140(7) no
P2 Pt1 P1 C131 . . . . 97(7) no
P2 Pt1 C5 C4 . . . . -86(1) no
P2 Pt1 C5 C6 . . . . 87(2) no
P2 C211 C212 C213 . . . . -171(2) no
P2 C211 C216 C215 . . . . 171(2) no
P2 C221 C222 C223 . . . . 175(2) no
P2 C221 C226 C225 . . . . -176(2) no
P2 C231 C232 C233 . . . . 178(2) no
P2 C231 C236 C235 . . . . 179(2) no
P3 Pt2 P4 C411 . . . . 98(13) no
P3 Pt2 P4 C421 . . . . -22(14) no
P3 Pt2 P4 C431 . . . . -143(13) no
P3 Pt2 C25 C24 . . . . -87(2) no
P3 Pt2 C25 C26 . . . . 93(2) no
P3 C311 C312 C313 . . . . 180(2) no
P3 C311 C316 C315 . . . . 179(2) no
P3 C321 C322 C323 . . . . -180(2) no
P3 C321 C326 C325 . . . . 180(2) no
P3 C331 C332 C333 . . . . 168(2) no
P3 C331 C336 C335 . . . . -172(2) no
P4 Pt2 P3 C311 . . . . -101(13) no
P4 Pt2 P3 C321 . . . . 18(14) no
P4 Pt2 P3 C331 . . . . 138(13) no
P4 Pt2 C25 C24 . . . . 93(2) no
P4 Pt2 C25 C26 . . . . -88(2) no
P4 C411 C412 C413 . . . . 175(2) no
P4 C411 C416 C415 . . . . -172(2) no
P4 C421 C422 C423 . . . . -177(2) no
P4 C421 C426 C425 . . . . -178(2) no
P4 C431 C432 C433 . . . . -169(2) no
P4 C431 C436 C435 . . . . 171(2) no
N1 Zn1 N2 C6 . . . . 6(2) no
N1 Zn1 N2 C9 . . . . -176(2) no
N1 Zn1 N3 C11 . . . . 115(76) no
N1 Zn1 N3 C14 . . . . -61(77) no
N1 Zn1 N4 C16 . . . . -174(2) no
N1 Zn1 N4 C19 . . . . 8(2) no
N1 C1 C2 C3 . . . . 1(3) no
N1 C1 C20 C19 . . . . 1(4) no
N1 C1 C20 C201 . . . . -174(2) no
N1 C4 C3 C2 . . . . -1(3) no
N1 C4 C5 C6 . . . . 6(3) no
N2 Zn1 N1 C1 . . . . 170(2) no
N2 Zn1 N1 C4 . . . . -1(2) no
N2 Zn1 N3 C11 . . . . -10(2) no
N2 Zn1 N3 C14 . . . . 174(2) no
N2 Zn1 N4 C16 . . . . -77(11) no
N2 Zn1 N4 C19 . . . . 106(11) no
N2 C6 C5 C4 . . . . 1(3) no
N2 C6 C7 C8 . . . . 5(2) no
N2 C9 C8 C7 . . . . -2(2) no
N2 C9 C10 C11 . . . . -8(3) no
N2 C9 C10 C101 . . . . 175(2) no
N3 Zn1 N1 C1 . . . . 45(77) no
N3 Zn1 N1 C4 . . . . -126(76) no
N3 Zn1 N2 C6 . . . . -174(2) no
N3 Zn1 N2 C9 . . . . 3(2) no
N3 Zn1 N4 C16 . . . . 6(2) no
N3 Zn1 N4 C19 . . . . -172(2) no
N3 C11 C10 C9 . . . . 0(3) no
N3 C11 C10 C101 . . . . 178(2) no
N3 C11 C12 C13 . . . . -3(3) no
N3 C14 C13 C12 . . . . 3(3) no
N3 C14 C15 C16 . . . . 7(4) no
N4 Zn1 N1 C1 . . . . -13(2) no
N4 Zn1 N1 C4 . . . . 176(2) no
N4 Zn1 N2 C6 . . . . -91(11) no
N4 Zn1 N2 C9 . . . . 86(11) no
N4 Zn1 N3 C11 . . . . 174(2) no
N4 Zn1 N3 C14 . . . . -2(2) no
N4 C16 C15 C14 . . . . -3(4) no
N4 C16 C17 C18 . . . . 4(3) no
N4 C19 C18 C17 . . . . -3(3) no
N4 C19 C20 C1 . . . . -7(4) no
N4 C19 C20 C201 . . . . 168(2) no
N5 Zn2 N6 C26 . . . . -4(2) no
N5 Zn2 N6 C29 . . . . 177(2) no
N5 Zn2 N7 C31 . . . . -90.7693 no
N5 Zn2 N7 C34 . . . . 82.0252 no
N5 Zn2 N8 C36 . . . . -180.0000 no
N5 Zn2 N8 C39 . . . . -4(2) no
N5 C21 C22 C23 . . . . 3(2) no
N5 C21 C40 C39 . . . . 1(3) no
N5 C21 C40 C401 . . . . -178(2) no
N5 C24 C23 C22 . . . . 0(2) no
N5 C24 C25 C26 . . . . 2(3) no
N6 Zn2 N5 C21 . . . . -177(2) no
N6 Zn2 N5 C24 . . . . -1(2) no
N6 Zn2 N7 C31 . . . . 8(2) no
N6 Zn2 N7 C34 . . . . -179(2) no
N6 Zn2 N8 C36 . . . . 96(7) no
N6 Zn2 N8 C39 . . . . -88(7) no
N6 C26 C25 C24 . . . . -8(3) no
N6 C26 C27 C28 . . . . -5(3) no
N6 C29 C28 C27 . . . . -0(3) no
N6 C29 C30 C31 . . . . 6(4) no
N6 C29 C30 C301 . . . . -176(2) no
N7 Zn2 N5 C21 . . . . -77.8020 no
N7 Zn2 N5 C24 . . . . 97.6215 no
N7 Zn2 N6 C26 . . . . 176(2) no
N7 Zn2 N6 C29 . . . . -3(2) no
N7 Zn2 N8 C36 . . . . -0(2) no
N7 Zn2 N8 C39 . . . . 176(2) no
N7 C31 C30 C29 . . . . 0(4) no
N7 C31 C30 C301 . . . . -177(2) no
N7 C31 C32 C33 . . . . -0(3) no
N7 C34 C33 C32 . . . . 0(3) no
N7 C34 C35 C36 . . . . -5(4) no
N8 Zn2 N5 C21 . . . . 9(2) no
N8 Zn2 N5 C24 . . . . -176(2) no
N8 Zn2 N6 C26 . . . . 80(7) no
N8 Zn2 N6 C29 . . . . -99(7) no
N8 Zn2 N7 C31 . . . . -177(2) no
N8 Zn2 N7 C34 . . . . -4(2) no
N8 C36 C35 C34 . . . . -1(4) no
N8 C36 C37 C38 . . . . -5(3) no
N8 C39 C38 C37 . . . . -4(2) no
N8 C39 C40 C21 . . . . 5(3) no
N8 C39 C40 C401 . . . . -176(2) no
C1 N1 C4 C3 . . . . 2(2) no
C1 N1 C4 C5 . . . . -177(2) no
C1 C2 C3 C4 . . . . -0(3) no
C1 C20 C19 C18 . . . . 169(2) no
C1 C20 C201 C202 . . . . 94(3) no
C1 C20 C201 C206 . . . . -86(3) no
C2 C1 N1 C4 . . . . -2(2) no
C2 C1 C20 C19 . . . . -172(2) no
C2 C1 C20 C201 . . . . 13(3) no
C2 C3 C4 C5 . . . . 178(2) no
C3 C2 C1 C20 . . . . 176(2) no
C3 C4 C5 C6 . . . . -173(2) no
C4 N1 C1 C20 . . . . -177(2) no
C4 C5 C6 C7 . . . . -179(2) no
C5 Pt1 P1 C111 . . . . 16.1(9) no
C5 Pt1 P1 C121 . . . . -104.1(9) no
C5 Pt1 P1 C131 . . . . 132.9(9) no
C5 Pt1 P2 C211 . . . . -11(1) no
C5 Pt1 P2 C221 . . . . 110.7(9) no
C5 Pt1 P2 C231 . . . . -128.3(8) no
C5 C6 N2 C9 . . . . 174(2) no
C5 C6 C7 C8 . . . . -175(2) no
C6 N2 C9 C8 . . . . 4(2) no
C6 N2 C9 C10 . . . . -178(2) no
C6 C7 C8 C9 . . . . -2(3) no
C7 C6 N2 C9 . . . . -6(2) no
C7 C8 C9 C10 . . . . -179(2) no
C8 C9 C10 C11 . . . . 169(2) no
C8 C9 C10 C101 . . . . -8(3) no
C9 C10 C11 C12 . . . . -178(2) no
C9 C10 C101 C102 . . . . -57(3) no
C9 C10 C101 C106 . . . . 119(2) no
C10 C11 N3 C14 . . . . -174(2) no
C10 C11 C12 C13 . . . . 176(2) no
C10 C101 C102 C103 . . . . 174(2) no
C10 C101 C106 C105 . . . . -174(2) no
C11 N3 C14 C13 . . . . -5(2) no
C11 N3 C14 C15 . . . . -180(2) no
C11 C10 C101 C102 . . . . 125(2) no
C11 C10 C101 C106 . . . . -59(3) no
C11 C12 C13 C14 . . . . 0(3) no
C12 C11 N3 C14 . . . . 5(2) no
C12 C11 C10 C101 . . . . -1(3) no
C12 C13 C14 C15 . . . . 178(2) no
C13 C14 C15 C16 . . . . -167(3) no
C14 C15 C16 C17 . . . . 176(2) no
C15 C16 N4 C19 . . . . 173(2) no
C15 C16 C17 C18 . . . . -175(2) no
C16 N4 C19 C18 . . . . 6(2) no
C16 N4 C19 C20 . . . . -178(2) no
C16 C17 C18 C19 . . . . -1(3) no
C17 C16 N4 C19 . . . . -6(2) no
C17 C18 C19 C20 . . . . -179(2) no
C18 C19 C20 C201 . . . . -16(4) no
C19 C20 C201 C202 . . . . -82(3) no
C19 C20 C201 C206 . . . . 98(3) no
C20 C201 C202 C203 . . . . 178(2) no
C20 C201 C206 C205 . . . . -177(3) no
C21 N5 C24 C23 . . . . 2(2) no
C21 N5 C24 C25 . . . . 179(2) no
C21 C22 C23 C24 . . . . -2(2) no
C21 C40 C39 C38 . . . . 178(2) no
C21 C40 C401 C402 . . . . -60(3) no
C21 C40 C401 C406 . . . . 119(2) no
C22 C21 N5 C24 . . . . -3(2) no
C22 C21 C40 C39 . . . . 179(2) no
C22 C21 C40 C401 . . . . -0(3) no
C22 C23 C24 C25 . . . . -177(2) no
C23 C22 C21 C40 . . . . -175(2) no
C23 C24 C25 C26 . . . . 178(2) no
C24 N5 C21 C40 . . . . 175(2) no
C24 C25 C26 C27 . . . . 176(2) no
C25 Pt2 P3 C311 . . . . -17(1) no
C25 Pt2 P3 C321 . . . . 102(1) no
C25 Pt2 P3 C331 . . . . -138(1) no
C25 Pt2 P4 C411 . . . . 14(1) no
C25 Pt2 P4 C421 . . . . -107(1) no
C25 Pt2 P4 C431 . . . . 133(1) no
C25 C26 N6 C29 . . . . -172(2) no
C25 C26 C27 C28 . . . . 172(2) no
C26 N6 C29 C28 . . . . -3(2) no
C26 N6 C29 C30 . . . . 178(2) no
C26 C27 C28 C29 . . . . 3(3) no
C27 C26 N6 C29 . . . . 5(2) no
C27 C28 C29 C30 . . . . 179(2) no
C28 C29 C30 C31 . . . . -173(2) no
C28 C29 C30 C301 . . . . 5(4) no
C29 C30 C31 C32 . . . . 177(2) no
C29 C30 C301 C302 . . . . 70(3) no
C29 C30 C301 C306 . . . . -105(3) no
C30 C31 N7 C34 . . . . 178(2) no
C30 C31 C32 C33 . . . . -178(2) no
C30 C301 C302 C303 . . . . -175(3) no
C30 C301 C306 C305 . . . . 177(3) no
C31 N7 C34 C33 . . . . -0(3) no
C31 N7 C34 C35 . . . . -179(2) no
C31 C30 C301 C302 . . . . -113(3) no
C31 C30 C301 C306 . . . . 73(4) no
C31 C32 C33 C34 . . . . 0(3) no
C32 C31 N7 C34 . . . . 0(3) no
C32 C31 C30 C301 . . . . -0(4) no
C32 C33 C34 C35 . . . . 178(3) no
C33 C34 C35 C36 . . . . 177(3) no
C34 C35 C36 C37 . . . . -176(3) no
C35 C36 N8 C39 . . . . -174(2) no
C35 C36 C37 C38 . . . . 171(2) no
C36 N8 C39 C38 . . . . 1(2) no
C36 N8 C39 C40 . . . . 175(2) no
C36 C37 C38 C39 . . . . 6(3) no
C37 C36 N8 C39 . . . . 2(2) no
C37 C38 C39 C40 . . . . -178(2) no
C38 C39 C40 C401 . . . . -3(3) no
C39 C40 C401 C402 . . . . 121(2) no
C39 C40 C401 C406 . . . . -60(3) no
C40 C401 C402 C403 . . . . -179(2) no
C40 C401 C406 C405 . . . . 178(2) no
C101 C102 C103 C104 . . . . 3(4) no
C101 C106 C105 C104 . . . . -2(5) no
C102 C101 C106 C105 . . . . 2(4) no
C102 C103 C104 C105 . . . . -4(4) no
C103 C102 C101 C106 . . . . -2(4) no
C103 C104 C105 C106 . . . . 3(5) no
C111 P1 C121 C122 . . . . -161(2) no
C111 P1 C121 C126 . . . . 15(2) no
C111 P1 C131 C132 . . . . 102(2) no
C111 P1 C131 C136 . . . . -72(2) no
C111 C112 C113 C114 . . . . -3(4) no
C111 C116 C115 C114 . . . . -0(4) no
C112 C111 P1 C121 . . . . 56(2) no
C112 C111 P1 C131 . . . . 167(2) no
C112 C111 C116 C115 . . . . 0(3) no
C112 C113 C114 C115 . . . . 3(4) no
C113 C112 C111 C116 . . . . 2(3) no
C113 C114 C115 C116 . . . . -1(4) no
C116 C111 P1 C121 . . . . -123(2) no
C116 C111 P1 C131 . . . . -12(2) no
C121 P1 C131 C132 . . . . -150(2) no
C121 P1 C131 C136 . . . . 36(2) no
C121 C122 C123 C124 . . . . -3(4) no
C121 C126 C125 C124 . . . . 3(4) no
C122 C121 P1 C131 . . . . 94(2) no
C122 C121 C126 C125 . . . . -3(4) no
C122 C123 C124 C125 . . . . 2(5) no
C123 C122 C121 C126 . . . . 3(4) no
C123 C124 C125 C126 . . . . -2(4) no
C126 C121 P1 C131 . . . . -90(2) no
C131 C132 C133 C134 . . . . 6(4) no
C131 C136 C135 C134 . . . . -0(5) no
C132 C131 C136 C135 . . . . -1(4) no
C132 C133 C134 C135 . . . . -8(5) no
C133 C132 C131 C136 . . . . -1(4) no
C133 C134 C135 C136 . . . . 5(5) no
C201 C202 C203 C204 . . . . 3(5) no
C201 C206 C205 C204 . . . . -5(5) no
C202 C201 C206 C205 . . . . 3(4) no
C202 C203 C204 C205 . . . . -5(5) no
C203 C202 C201 C206 . . . . -2(4) no
C203 C204 C205 C206 . . . . 6(5) no
C211 P2 C221 C222 . . . . 150(2) no
C211 P2 C221 C226 . . . . -33(2) no
C211 P2 C231 C232 . . . . -89(2) no
C211 P2 C231 C236 . . . . 94(2) no
C211 C212 C213 C214 . . . . -1(4) no
C211 C216 C215 C214 . . . . 1(4) no
C212 C211 P2 C221 . . . . -46(2) no
C212 C211 P2 C231 . . . . -155(2) no
C212 C211 C216 C215 . . . . -5(3) no
C212 C213 C214 C215 . . . . -2(4) no
C213 C212 C211 C216 . . . . 5(4) no
C213 C214 C215 C216 . . . . 2(4) no
C216 C211 P2 C221 . . . . 138(2) no
C216 C211 P2 C231 . . . . 29(2) no
C221 P2 C231 C232 . . . . 163(2) no
C221 P2 C231 C236 . . . . -14(2) no
C221 C222 C223 C224 . . . . 1(4) no
C221 C226 C225 C224 . . . . 2(4) no
C222 C221 P2 C231 . . . . -103(2) no
C222 C221 C226 C225 . . . . 0(4) no
C222 C223 C224 C225 . . . . 1(4) no
C223 C222 C221 C226 . . . . -2(3) no
C223 C224 C225 C226 . . . . -2(5) no
C226 C221 P2 C231 . . . . 74(2) no
C231 C232 C233 C234 . . . . 2(4) no
C231 C236 C235 C234 . . . . 5(4) no
C232 C231 C236 C235 . . . . 2(3) no
C232 C233 C234 C235 . . . . 5(5) no
C233 C232 C231 C236 . . . . -6(4) no
C233 C234 C235 C236 . . . . -9(5) no
C301 C302 C303 C304 . . . . -2(5) no
C301 C306 C305 C304 . . . . -2(4) no
C302 C301 C306 C305 . . . . 2(4) no
C302 C303 C304 C305 . . . . 3(5) no
C303 C302 C301 C306 . . . . -0(4) no
C303 C304 C305 C306 . . . . -1(5) no
C311 P3 C321 C322 . . . . 162(2) no
C311 P3 C321 C326 . . . . -18(2) no
C311 P3 C331 C332 . . . . -98(2) no
C311 P3 C331 C336 . . . . 75(2) no
C311 C312 C313 C314 . . . . 2(4) no
C311 C316 C315 C314 . . . . 1(3) no
C312 C311 P3 C321 . . . . -57(2) no
C312 C311 P3 C331 . . . . -166(2) no
C312 C311 C316 C315 . . . . 1(3) no
C312 C313 C314 C315 . . . . -1(4) no
C313 C312 C311 C316 . . . . -3(3) no
C313 C314 C315 C316 . . . . -1(4) no
C316 C311 P3 C321 . . . . 126(2) no
C316 C311 P3 C331 . . . . 16(2) no
C321 P3 C331 C332 . . . . 154(2) no
C321 P3 C331 C336 . . . . -33(2) no
C321 C322 C323 C324 . . . . -1(5) no
C321 C326 C325 C324 . . . . 1(4) no
C322 C321 P3 C331 . . . . -90(2) no
C322 C321 C326 C325 . . . . -0(4) no
C322 C323 C324 C325 . . . . 2(5) no
C323 C322 C321 C326 . . . . -0(4) no
C323 C324 C325 C326 . . . . -2(5) no
C326 C321 P3 C331 . . . . 90(2) no
C331 C332 C333 C334 . . . . 13(4) no
C331 C336 C335 C334 . . . . -7(5) no
C332 C331 C336 C335 . . . . 1(4) no
C332 C333 C334 C335 . . . . -18(5) no
C333 C332 C331 C336 . . . . -5(4) no
C333 C334 C335 C336 . . . . 16(6) no
C401 C402 C403 C404 . . . . -2(3) no
C401 C406 C405 C404 . . . . 3(3) no
C402 C401 C406 C405 . . . . -3(3) no
C402 C403 C404 C405 . . . . 2(4) no
C403 C402 C401 C406 . . . . 2(3) no
C403 C404 C405 C406 . . . . -2(4) no
C411 P4 C421 C422 . . . . -153(2) no
C411 P4 C421 C426 . . . . 29(2) no
C411 P4 C431 C432 . . . . 90(2) no
C411 P4 C431 C436 . . . . -82(2) no
C411 C412 C413 C414 . . . . -1(4) no
C411 C416 C415 C414 . . . . -5(4) no
C412 C411 P4 C421 . . . . 52(2) no
C412 C411 P4 C431 . . . . 160(2) no
C412 C411 C416 C415 . . . . 2(3) no
C412 C413 C414 C415 . . . . -1(4) no
C413 C412 C411 C416 . . . . 0(3) no
C413 C414 C415 C416 . . . . 4(4) no
C416 C411 P4 C421 . . . . -134(2) no
C416 C411 P4 C431 . . . . -25(2) no
C421 P4 C431 C432 . . . . -162(2) no
C421 P4 C431 C436 . . . . 25(2) no
C421 C422 C423 C424 . . . . -3(4) no
C421 C426 C425 C424 . . . . -6(5) no
C422 C421 P4 C431 . . . . 100(2) no
C422 C421 C426 C425 . . . . 3(4) no
C422 C423 C424 C425 . . . . 0(4) no
C423 C422 C421 C426 . . . . 1(3) no
C423 C424 C425 C426 . . . . 4(5) no
C426 C421 P4 C431 . . . . -79(2) no
C431 C432 C433 C434 . . . . -5(4) no
C431 C436 C435 C434 . . . . 2(5) no
C432 C431 C436 C435 . . . . -2(4) no
C432 C433 C434 C435 . . . . 4(4) no
C433 C432 C431 C436 . . . . 3(4) no
C433 C434 C435 C436 . . . . -3(5) no
